data_7244489
loop_
_publ_author_name
'Ou, Guang-Chuan'
'Chen, Hai-Yang'
'Wang, Qiong'
'Zhou, Qiang'
'Zeng, Fei'

_publ_section_title
;
 Structure and absolute configuration of liquid molecules based on
 adamantane derivative cocrystallization
;
_journal_issue 11
_journal_name_full 'RSC Advances'
_journal_page_first 6459
_journal_page_last 6462
_journal_paper_doi 10.1039/D1RA09284G
_journal_volume 12
_journal_year 2022
_chemical_absolute_configuration rmad
_chemical_formula_moiety '2(C50 H64 O8), C8 H9 Cl O, C8 H7 Cl O'
_chemical_formula_sum 'C116 H144 Cl2 O18'
_chemical_formula_weight 1897.20
_space_group_crystal_system triclinic
_space_group_IT_number 1
_space_group_name_Hall 'P 1'
_space_group_name_H-M_alt 'P 1'
_atom_sites_solution_hydrogens mixed
_atom_sites_solution_primary dual
_audit_creation_date 2021-12-03
_audit_creation_method
;
Olex2 1.3
(compiled 2020.02.04 svn.rd84adfe8 for OlexSys, GUI svn.r6032)
;
_audit_update_record
;
2021-12-06 deposited with the CCDC.	2022-01-31 downloaded from the CCDC.
;
_cell_angle_alpha 66.263(3)
_cell_angle_beta 80.241(3)
_cell_angle_gamma 63.042(4)
_cell_formula_units_Z 1
_cell_length_a 14.4591(7)
_cell_length_b 14.5057(5)
_cell_length_c 15.3163(5)
_cell_measurement_reflns_used 26775
_cell_measurement_temperature 149.99(10)
_cell_measurement_theta_max 73.8240
_cell_measurement_theta_min 3.6360
_cell_volume 2620.8(2)
_computing_molecular_graphics 'Olex2 1.3 (Dolomanov et al., 2009)'
_computing_publication_material 'Olex2 1.3 (Dolomanov et al., 2009)'
_computing_structure_refinement 'SHELXL 2018/3 (Sheldrick, 2015)'
_computing_structure_solution 'SHELXT  (Sheldrick, 2015)'
_diffrn_ambient_temperature 149.99(10)
_diffrn_measured_fraction_theta_full 0.982
_diffrn_measured_fraction_theta_max 0.953
_diffrn_measurement_device_type 'Bruker APEX-II CCD'
_diffrn_measurement_method '\f and \w scans'
_diffrn_radiation_type CuK\a
_diffrn_radiation_wavelength 1.54184
_diffrn_reflns_av_R_equivalents 0.0539
_diffrn_reflns_av_unetI/netI 0.0429
_diffrn_reflns_Laue_measured_fraction_full 0.982
_diffrn_reflns_Laue_measured_fraction_max 0.953
_diffrn_reflns_limit_h_max 17
_diffrn_reflns_limit_h_min -17
_diffrn_reflns_limit_k_max 17
_diffrn_reflns_limit_k_min -18
_diffrn_reflns_limit_l_max 19
_diffrn_reflns_limit_l_min -19
_diffrn_reflns_number 41735
_diffrn_reflns_point_group_measured_fraction_full 0.921
_diffrn_reflns_point_group_measured_fraction_max 0.879
_diffrn_reflns_theta_full 67.679
_diffrn_reflns_theta_max 74.446
_diffrn_reflns_theta_min 3.152
_diffrn_source 'fine-focus sealed X-ray tube'
_diffrn_standards_number 0
_exptl_absorpt_coefficient_mu 1.086
_exptl_absorpt_correction_T_max 1.0000
_exptl_absorpt_correction_T_min 0.61339
_exptl_absorpt_correction_type multi-scan
_exptl_absorpt_process_details
;
CrysAlisPro 1.171.39.46 (Rigaku Oxford Diffraction, 2018)
Empirical absorption correction using spherical harmonics,
 implemented in SCALE3 ABSPACK scaling algorithm.
;
_exptl_crystal_colour colourless
_exptl_crystal_density_diffrn 1.202
_exptl_crystal_description block
_exptl_crystal_F_000 1018
_exptl_crystal_size_max 0.35
_exptl_crystal_size_mid 0.24
_exptl_crystal_size_min 0.21
_refine_diff_density_max 1.150
_refine_diff_density_min -1.058
_refine_diff_density_rms 0.084
_refine_ls_abs_structure_details
;
 Flack x determined using 6230 quotients [(I+)-(I-)]/[(I+)+(I-)]
 (Parsons, Flack and Wagner, Acta Cryst. B69 (2013) 249-259).
;
_refine_ls_abs_structure_Flack 0.124(14)
_refine_ls_extinction_coef 0.0019(3)
_refine_ls_extinction_expression Fc^*^=kFc[1+0.001xFc^2^\l^3^/sin(2\q)]^-1/4^
_refine_ls_extinction_method 'SHELXL-2018/3 (Sheldrick 2018)'
_refine_ls_goodness_of_fit_ref 1.043
_refine_ls_hydrogen_treatment constr
_refine_ls_matrix_type full
_refine_ls_number_parameters 1215
_refine_ls_number_reflns 18813
_refine_ls_number_restraints 2747
_refine_ls_restrained_S_all 1.071
_refine_ls_R_factor_all 0.1033
_refine_ls_R_factor_gt 0.0963
_refine_ls_shift/su_max 0.001
_refine_ls_shift/su_mean 0.000
_refine_ls_structure_factor_coef Fsqd
_refine_ls_weighting_details 'w=1/[\s^2^(Fo^2^)+(0.1291P)^2^+5.6299P] where P=(Fo^2^+2Fc^2^)/3'
_refine_ls_weighting_scheme calc
_refine_ls_wR_factor_gt 0.2531
_refine_ls_wR_factor_ref 0.2607
_reflns_Friedel_coverage 0.845
_reflns_Friedel_fraction_full 0.860
_reflns_Friedel_fraction_max 0.805
_reflns_number_gt 16746
_reflns_number_total 18813
_reflns_threshold_expression 'I > 2\s(I)'
_cod_data_source_file d1ra09284g2.cif
_cod_data_source_block 59-2
_cod_database_code 7244489
_shelx_shelxl_version_number 2018/3
_shelx_space_group_comment
;
The symmetry employed for this shelxl refinement is uniquely defined
by the following loop, which should always be used as a source of
symmetry information in preference to the above space-group names.
They are only intended as comments.
;
_exptl_absorpt_special_details
;
Empirical correction (ABSPACK) includes:
- Absorption correction using spherical harmonics
- Frame scaling
;
_olex2_refinement_description
;
1. Fixed Uiso
 At 1.2 times of:
  All C(H) groups, All C(H,H) groups
 At 1.5 times of:
  All C(H,H,H) groups, All O(H) groups
2. Restrained distances
 Cl2-C116
 1.75 with sigma of 0.01
 C115-C109 = C116-C115
 1.5 with sigma of 0.02
 C110-C109 = C114-C109 = C114-C113 = C113-C112 = C112-C111 = C111-C110
 1.4 with sigma of 0.01
 C102-C105 = C109-C112
 2.75 with sigma of 0.02
 O18A-C116
 2.5 with sigma of 0.02
 O18A-C115
 1.45 with sigma of 0.02
 C1B-C109
 1.5 with sigma of 0.01
 C116-C115
 1.5 with sigma of 0.02
 O18B-C116
 2.3 with sigma of 0.02
 O18A-C115 = O18B-C1B
 1.45 with sigma of 0.02
 O18B-C1B
 1.45 with sigma of 0.01
 C1B-C116
 1.5 with sigma of 0.01
 C115-C110
 2.5 with sigma of 0.02
 C111-C114
 2.75 with sigma of 0.02
 C110-C113
 2.75 with sigma of 0.02
 C111-C113
 2.5 with sigma of 0.02
 C110-C112
 2.5 with sigma of 0.02
 C114-C112
 2.5 with sigma of 0.02
 C1A-C107 = C108-C107
 1.5 with sigma of 0.02
 Cl1A-C108 = Cl1B-C1A
 1.7 with sigma of 0.02
 C1B-C110
 2.5 with sigma of 0.02
 C115-C114
 2.5 with sigma of 0.02
 C1B-C116 = C116-C115
 1.5 with sigma of 0.02
3. Restrained planarity
 C109, C110, C111, C112, C113, C114
 with sigma of 0.1
4. Rigid bond restraints
 Cl2, C116
 with sigma for 1-2 distances of 0.0025 and sigma for 1-3 distances of 0.00125
5. Uiso/Uaniso restraints and constraints
C9 \\sim C77 \\sim C96 \\sim C71 \\sim C85 \\sim C81 \\sim C84 \\sim C13 \\sim
C33 \\sim C65 \\sim C53 \\sim C36 \\sim C4 \\sim C55 \\sim C86 \\sim C76 \\sim
C23 \\sim C61 \\sim C2 \\sim C82 \\sim C7 \\sim C12 \\sim C31 \\sim C3 \\sim
C35 \\sim C51 \\sim C16 \\sim C91 \\sim C10 \\sim C34 \\sim C54 \\sim C64 \\sim
C57 \\sim C22 \\sim C6 \\sim C27 \\sim C72 \\sim C73 \\sim C1 \\sim C11 \\sim
C43 \\sim C101 \\sim C37 \\sim C39 \\sim C44 \\sim C58 \\sim C20 \\sim C21
\\sim C93 \\sim C59 \\sim C46 \\sim C52 \\sim C94 \\sim C38 \\sim C107 \\sim
C15 \\sim C26 \\sim C89 \\sim C45 \\sim C41 \\sim C69 \\sim C56 \\sim C32 \\sim
C97 \\sim C66 \\sim C5 \\sim C62 \\sim C79 \\sim C102 \\sim C74 \\sim C17 \\sim
C42 \\sim C83 \\sim C14 \\sim C24 \\sim C40 \\sim C95 \\sim C18 \\sim C99 \\sim
C8 \\sim C106 \\sim C75 \\sim C105 \\sim C92 \\sim C60 \\sim C19 \\sim C68
\\sim C48 \\sim C30 \\sim C100 \\sim C29 \\sim C63 \\sim C67 \\sim C80 \\sim
C87 \\sim C90 \\sim C104 \\sim C70 \\sim C25 \\sim C28 \\sim C78 \\sim C47
\\sim C88 \\sim C98 \\sim C108 \\sim C103 \\sim C49 \\sim C109 \\sim C110 \\sim
C116 \\sim C115 \\sim C113 \\sim C114 \\sim C112 \\sim C111 \\sim C50 \\sim C1A
\\sim C1B: within 3.8A with sigma of 0.005 and sigma for terminal atoms of 0.01
within 3.8A
Uanis(C115) = Uanis(C116) = Uanis(C110) = Uanis(C109) = Uanis(C111) =
Uanis(C114) = Uanis(C112) = Uanis(C113)
Uanis(C1B) = Uanis(C115) = Uanis(C116)
Uanis(Cl1A) = Uanis(Cl1B)
Uanis(C108) = Uanis(C1A) = Uanis(C107)
6. Others
 Sof(H10F)=Sof(C108)=Sof(H10G)=Sof(H10H)=Sof(Cl1A)=1-FVAR(1)
 Sof(H107)=Sof(Cl1B)=Sof(C1A)=Sof(H1AA)=Sof(H1AB)=FVAR(1)
 Sof(O18B)=Sof(H18D)=1-FVAR(2)
 Sof(O18A)=Sof(H18C)=FVAR(2)
 Sof(C1B)=Sof(H1B)=1-FVAR(3)
 Sof(C115)=Sof(H115)=FVAR(3)
7.a Riding coordinates:
 O17(H17), O18A(H18C), O18B(H18D)
7.b Ternary CH refined with riding coordinates:
 C107(H10F), C107(H107), C115(H115), C1B(H1B)
7.c Secondary CH2 refined with riding coordinates:
 C9(H9A,H9B), C77(H77A,H77B), C65(H65A,H65B), C4(H4A,H4B), C2(H2A,H2B),
 C16(H16A,H16B), C10(H10D,H10E), C54(H54A,H54B), C6(H6A,H6B), C27(H27A,H27B),
 C37(H37A,H37B), C39(H39A,H39B), C58(H58A,H58B), C59(H59A,H59B), C52(H52A,H52B),
  C89(H89A,H89B), C69(H69A,H69B), C56(H56A,H56B), C97(H97A,H97B), C79(H79A,
 H79B), C18(H18A,H18B), C99(H99A,H99B), C60(H60A,H60B), C29(H29A,H29B),
 C67(H67A,H67B), C87(H87A,H87B), C47(H47A,H47B), C108(H10G,H10H), C49(H49A,
 H49B), C1A(H1AA,H1AB)
7.d Aromatic/amide H refined with riding coordinates:
 C85(H85), C13(H13), C33(H33), C36(H36), C23(H23), C82(H82), C12(H12),
 C35(H35), C22(H22), C72(H72), C73(H73), C43(H43), C93(H93), C46(H46), C15(H15),
  C45(H45), C66(H66), C102(H102), C83(H83), C95(H95), C8(H8), C106(H106),
 C75(H75), C105(H105), C92(H92), C63(H63), C104(H104), C25(H25), C103(H103),
 C110(H110), C113(H113), C114(H114), C112(H112), C111(H111)
7.e Idealised Me refined as rotating group:
 C38(H38A,H38B,H38C), C17(H17A,H17B,H17C), C40(H40A,H40B,H40C), C19(H19A,H19B,
 H19C), C68(H68A,H68B,H68C), C48(H48A,H48B,H48C), C30(H30A,H30B,H30C),
 C100(H10A,H10B,H10C), C80(H80A,H80B,H80C), C90(H90A,H90B,H90C), C70(H70A,H70B,
 H70C), C28(H28A,H28B,H28C), C78(H78A,H78B,H78C), C88(H88A,H88B,H88C), C98(H98A,
 H98B,H98C), C50(H50A,H50B,H50C)
;
_olex2_submission_special_instructions 'No special instructions were received'

loop_
_space_group_symop_operation_xyz
'x, y, z'

loop_
_atom_site_label
_atom_site_type_symbol
_atom_site_fract_x
_atom_site_fract_y
_atom_site_fract_z
_atom_site_U_iso_or_equiv
_atom_site_adp_type
_atom_site_occupancy
_atom_site_site_symmetry_order
_atom_site_calc_flag
_atom_site_refinement_flags_posn
_atom_site_refinement_flags_adp
_atom_site_refinement_flags_occupancy
_atom_site_disorder_assembly
_atom_site_disorder_group
O10 O 0.5240(4) 0.5379(4) 0.1246(4) 0.0256(11) Uani 1 1 d . . . . .
O2 O 1.0324(4) 0.3190(5) -0.3417(4) 0.0335(12) Uani 1 1 d . . . . .
O6 O 0.6408(4) 0.6183(4) -0.4939(3) 0.0276(11) Uani 1 1 d . . . . .
O5 O 0.6216(4) 0.9794(4) -0.5791(4) 0.0311(12) Uani 1 1 d . . . . .
O15 O 0.1286(4) 0.8814(4) -0.0291(4) 0.0303(12) Uani 1 1 d . . . . .
O3 O 0.9595(5) 0.3406(5) 0.2071(4) 0.0374(13) Uani 1 1 d . . . . .
O9 O 0.7424(4) 0.6995(5) 0.1267(4) 0.0386(14) Uani 1 1 d . . . . .
O16 O 0.0294(5) 0.7383(5) -0.2062(4) 0.0408(14) Uani 1 1 d . . . . .
O1 O 1.1373(5) -0.0052(5) -0.4112(5) 0.0425(15) Uani 1 1 d . . . . .
C9 C 0.8780(5) 0.3134(6) -0.1819(5) 0.0216(10) Uani 1 1 d . U . . .
H9A H 0.941546 0.323492 -0.197010 0.026 Uiso 1 1 calc R U . . .
H9B H 0.894901 0.238521 -0.135534 0.026 Uiso 1 1 calc R U . . .
C77 C 0.6123(6) 0.4467(6) 0.1122(5) 0.0299(13) Uani 1 1 d . U . . .
H77A H 0.661580 0.411544 0.164300 0.036 Uiso 1 1 calc R U . . .
H77B H 0.646030 0.471897 0.052857 0.036 Uiso 1 1 calc R U . . .
O11 O 0.3582(4) 0.4510(4) 0.4901(3) 0.0305(12) Uani 1 1 d . . . . .
O4 O 0.8688(4) 0.1959(4) 0.0251(3) 0.0292(12) Uani 1 1 d . . . . .
C96 C 0.3440(5) 0.3775(6) 0.4653(5) 0.0226(11) Uani 1 1 d . U . . .
C71 C 0.4505(5) 0.6914(6) 0.1765(5) 0.0230(11) Uani 1 1 d . U . . .
C85 C 0.0738(6) 0.8078(6) -0.1149(5) 0.0303(13) Uani 1 1 d . U . . .
H85 H 0.049755 0.876420 -0.165138 0.036 Uiso 1 1 calc R U . . .
C81 C 0.1514(5) 0.6937(6) 0.0455(5) 0.0227(11) Uani 1 1 d . U . . .
O14 O -0.1378(5) 1.0768(6) 0.4138(5) 0.0513(18) Uani 1 1 d . . . . .
C84 C 0.0673(6) 0.7190(7) -0.1211(5) 0.0307(13) Uani 1 1 d . U . . .
C13 C 0.9668(6) 0.0710(6) -0.3455(5) 0.0287(13) Uani 1 1 d . U . . .
H13 H 0.950191 0.016021 -0.345380 0.034 Uiso 1 1 calc R U . . .
C33 C 0.6287(5) 0.8017(6) -0.5352(5) 0.0236(12) Uani 1 1 d . U . . .
H33 H 0.599443 0.825414 -0.594290 0.028 Uiso 1 1 calc R U . . .
C65 C 0.8052(5) 0.4478(6) -0.3473(5) 0.0222(10) Uani 1 1 d . U . . .
H65A H 0.867851 0.459435 -0.364295 0.027 Uiso 1 1 calc R U . . .
H65B H 0.776892 0.456473 -0.404655 0.027 Uiso 1 1 calc R U . . .
C53 C 0.1982(5) 0.6795(5) 0.1359(5) 0.0198(10) Uani 1 1 d . U . . .
O17 O 0.6043(5) 0.0120(6) 0.2218(4) 0.0522(17) Uani 1 1 d . . . . .
H17 H 0.605500 0.011315 0.275376 0.078 Uiso 1 1 d R U . . .
C36 C 0.7142(5) 0.7304(6) -0.3600(5) 0.0248(12) Uani 1 1 d . U . . .
H36 H 0.742956 0.707517 -0.300868 0.030 Uiso 1 1 calc R U . . .
C4 C 0.6978(5) 0.3816(6) -0.1141(5) 0.0215(10) Uani 1 1 d . U . . .
H4A H 0.713141 0.307140 -0.067624 0.026 Uiso 1 1 calc R U . . .
H4B H 0.648455 0.434495 -0.086391 0.026 Uiso 1 1 calc R U . . .
C55 C 0.2736(5) 0.5412(5) 0.3035(5) 0.0202(10) Uani 1 1 d . U . . .
O12 O 0.3805(5) 0.0910(4) 0.5652(4) 0.0389(14) Uani 1 1 d . . . . .
C86 C 0.1163(6) 0.7953(6) -0.0337(5) 0.0278(12) Uani 1 1 d . U . . .
O7 O 0.2599(5) 0.3687(5) -0.1189(5) 0.0489(16) Uani 1 1 d . . . . .
O8 O 0.4729(4) 0.5342(5) -0.1262(4) 0.0386(14) Uani 1 1 d . . . . .
C76 C 0.5374(6) 0.6168(6) 0.1424(5) 0.0237(11) Uani 1 1 d . U . . .
C23 C 0.8912(6) 0.4637(6) 0.0446(5) 0.0274(12) Uani 1 1 d . U . . .
H23 H 0.896174 0.524235 0.047328 0.033 Uiso 1 1 calc R U . . .
C61 C 0.0873(5) 0.8335(6) 0.3123(5) 0.0240(11) Uani 1 1 d . U . . .
C2 C 0.6254(5) 0.5155(6) -0.2806(5) 0.0230(10) Uani 1 1 d . U . . .
H2A H 0.574906 0.570584 -0.255523 0.028 Uiso 1 1 calc R U . . .
H2B H 0.595374 0.524424 -0.337086 0.028 Uiso 1 1 calc R U . . .
O13 O -0.0288(4) 0.7512(5) 0.3463(5) 0.0434(16) Uani 1 1 d . . . . .
C82 C 0.1390(5) 0.6091(6) 0.0358(5) 0.0237(11) Uani 1 1 d . U . . .
H82 H 0.158757 0.541509 0.087311 0.028 Uiso 1 1 calc R U . . .
C7 C 0.8327(5) 0.3277(6) -0.2732(5) 0.0213(10) Uani 1 1 d . U . . .
C12 C 0.8958(6) 0.1545(6) -0.3141(5) 0.0248(11) Uani 1 1 d . U . . .
H12 H 0.832152 0.152931 -0.293134 0.030 Uiso 1 1 calc R U . . .
C31 C 0.6993(5) 0.6534(6) -0.3798(4) 0.0210(11) Uani 1 1 d . U . . .
C3 C 0.6498(5) 0.3982(6) -0.2055(5) 0.0211(10) Uani 1 1 d . U . . .
C35 C 0.6892(6) 0.8404(6) -0.4224(5) 0.0273(13) Uani 1 1 d . U . . .
H35 H 0.701027 0.888570 -0.404866 0.033 Uiso 1 1 calc R U . . .
C51 C 0.3489(5) 0.6761(5) 0.2020(4) 0.0196(10) Uani 1 1 d . U . . .
C16 C 1.1245(6) 0.3292(7) -0.3859(6) 0.0342(15) Uani 1 1 d . U . . .
H16A H 1.128683 0.332811 -0.450987 0.041 Uiso 1 1 calc R U . . .
H16B H 1.185904 0.266558 -0.350656 0.041 Uiso 1 1 calc R U . . .
C91 C 0.3000(5) 0.4204(6) 0.3733(5) 0.0236(11) Uani 1 1 d . U . . .
C10 C 0.7303(5) 0.3132(6) -0.2463(5) 0.0217(10) Uani 1 1 d . U . . .
H10D H 0.701102 0.320658 -0.302679 0.026 Uiso 1 1 calc R U . . .
H10E H 0.745670 0.238736 -0.199672 0.026 Uiso 1 1 calc R U . . .
C34 C 0.6467(5) 0.8758(6) -0.5106(5) 0.0255(13) Uani 1 1 d . U . . .
C54 C 0.2260(5) 0.5610(6) 0.2108(5) 0.0214(10) Uani 1 1 d . U . . .
H54A H 0.275113 0.507493 0.183575 0.026 Uiso 1 1 calc R U . . .
H54B H 0.163900 0.548258 0.226315 0.026 Uiso 1 1 calc R U . . .
C64 C -0.0601(6) 0.9992(7) 0.3810(6) 0.0342(14) Uani 1 1 d . U . . .
C57 C 0.1667(5) 0.7466(6) 0.2719(5) 0.0204(10) Uani 1 1 d . U . . .
C22 C 0.8529(5) 0.4718(6) -0.0378(5) 0.0228(11) Uani 1 1 d . U . . .
H22 H 0.831449 0.539756 -0.088896 0.027 Uiso 1 1 calc R U . . .
C6 C 0.7725(5) 0.5161(5) -0.2152(4) 0.0189(10) Uani 1 1 d . U . . .
H6A H 0.834840 0.528419 -0.230455 0.023 Uiso 1 1 calc R U . . .
H6B H 0.723158 0.570615 -0.189135 0.023 Uiso 1 1 calc R U . . .
C27 C 0.8922(7) 0.0954(7) 0.1075(6) 0.0356(15) Uani 1 1 d . U . . .
H27A H 0.849050 0.111169 0.160189 0.043 Uiso 1 1 calc R U . . .
H27B H 0.964362 0.062885 0.126532 0.043 Uiso 1 1 calc R U . . .
C72 C 0.4654(5) 0.7721(6) 0.1892(5) 0.0244(11) Uani 1 1 d . U . . .
H72 H 0.409415 0.823741 0.209477 0.029 Uiso 1 1 calc R U . . .
C73 C 0.5605(6) 0.7818(7) 0.1736(5) 0.0302(12) Uani 1 1 d . U . . .
H73 H 0.566616 0.838553 0.182380 0.036 Uiso 1 1 calc R U . . .
C1 C 0.7262(5) 0.5354(5) -0.3081(4) 0.0200(10) Uani 1 1 d . U . . .
C11 C 0.9127(5) 0.2393(6) -0.3118(5) 0.0248(11) Uani 1 1 d . U . . .
C43 C 0.3682(6) 0.4461(8) -0.1243(6) 0.0392(15) Uani 1 1 d . U . . .
H43 H 0.313388 0.495010 -0.100453 0.047 Uiso 1 1 calc R U . . .
C101 C 0.4184(7) 0.1295(7) 0.1865(6) 0.0455(14) Uani 1 1 d . U . . .
C37 C 0.6053(6) 0.6485(6) -0.5875(5) 0.0307(14) Uani 1 1 d . U . . .
H37A H 0.646748 0.680526 -0.635352 0.037 Uiso 1 1 calc R U . . .
H37B H 0.533463 0.703232 -0.596982 0.037 Uiso 1 1 calc R U . . .
C39 C 0.6224(6) 1.0635(6) -0.5510(5) 0.0327(15) Uani 1 1 d . U . . .
H39A H 0.691308 1.041180 -0.529420 0.039 Uiso 1 1 calc R U . . .
H39B H 0.574419 1.073331 -0.499432 0.039 Uiso 1 1 calc R U . . .
C44 C 0.3574(6) 0.3653(8) -0.1387(6) 0.0392(16) Uani 1 1 d . U . . .
C58 C 0.2683(5) 0.7625(6) 0.2442(5) 0.0206(10) Uani 1 1 d . U . . .
H58A H 0.298170 0.754750 0.300325 0.025 Uiso 1 1 calc R U . . .
H58B H 0.252300 0.837113 0.197682 0.025 Uiso 1 1 calc R U . . .
C20 C 1.0118(6) 0.2367(6) -0.3436(5) 0.0279(12) Uani 1 1 d . U . . .
C21 C 0.8448(5) 0.3837(6) -0.0478(5) 0.0215(11) Uani 1 1 d . U . . .
C93 C 0.3087(6) 0.2355(6) 0.4102(5) 0.0269(12) Uani 1 1 d . U . . .
H93 H 0.295852 0.188431 0.391996 0.032 Uiso 1 1 calc R U . . .
C59 C 0.3716(5) 0.5590(5) 0.2769(5) 0.0193(9) Uani 1 1 d . U . . .
H59A H 0.421310 0.503676 0.251727 0.023 Uiso 1 1 calc R U . . .
H59B H 0.402136 0.549218 0.333481 0.023 Uiso 1 1 calc R U . . .
C46 C 0.5339(6) 0.3012(7) -0.1921(5) 0.0313(12) Uani 1 1 d . U . . .
H46 H 0.588618 0.251198 -0.214982 0.038 Uiso 1 1 calc R U . . .
C52 C 0.2986(5) 0.6938(6) 0.1128(5) 0.0199(10) Uani 1 1 d . U . . .
H52A H 0.284259 0.768095 0.066337 0.024 Uiso 1 1 calc R U . . .
H52B H 0.346750 0.640778 0.084678 0.024 Uiso 1 1 calc R U . . .
C94 C 0.3521(6) 0.1990(6) 0.4976(5) 0.0280(13) Uani 1 1 d . U . . .
C38 C 0.6154(8) 0.5456(7) -0.5964(6) 0.043(2) Uani 1 1 d . U . . .
H38A H 0.592885 0.563515 -0.659010 0.064 Uiso 1 1 calc R U . . .
H38B H 0.573295 0.515225 -0.549490 0.064 Uiso 1 1 calc R U . . .
H38C H 0.686661 0.491762 -0.586427 0.064 Uiso 1 1 calc R U . . .
C107 C 0.5293(7) 0.1174(7) 0.1651(6) 0.0475(12) Uani 1 1 d D U . . .
H10F H 0.539009 0.180011 0.165159 0.057 Uiso 0.333(5) 1 calc R U P A 2
H107 H 0.533866 0.170791 0.186076 0.057 Uiso 0.667(5) 1 calc R U P A 1
C15 C 1.0835(6) 0.1530(7) -0.3753(6) 0.0332(13) Uani 1 1 d . U . . .
H15 H 1.147911 0.152728 -0.396079 0.040 Uiso 1 1 calc R U . . .
C26 C 0.8768(5) 0.2821(6) 0.0332(5) 0.0234(11) Uani 1 1 d . U . . .
C89 C 0.0205(7) 0.6516(7) -0.2193(6) 0.0391(16) Uani 1 1 d . U . . .
H89A H -0.027902 0.628613 -0.174163 0.047 Uiso 1 1 calc R U . . .
H89B H 0.087397 0.587744 -0.209464 0.047 Uiso 1 1 calc R U . . .
C45 C 0.4404(6) 0.2909(7) -0.1713(6) 0.0357(13) Uani 1 1 d . U . . .
H45 H 0.433916 0.233797 -0.179280 0.043 Uiso 1 1 calc R U . . .
C41 C 0.5473(6) 0.3834(6) -0.1799(5) 0.0274(12) Uani 1 1 d . U . . .
C69 C -0.1198(7) 1.1667(7) 0.4102(7) 0.0391(16) Uani 1 1 d . U . . .
H69A H -0.106614 1.207350 0.345176 0.047 Uiso 1 1 calc R U . . .
H69B H -0.060033 1.138957 0.449621 0.047 Uiso 1 1 calc R U . . .
C56 C 0.1943(5) 0.6277(5) 0.3458(5) 0.0212(10) Uani 1 1 d . U . . .
H56A H 0.131976 0.615525 0.363545 0.025 Uiso 1 1 calc R U . . .
H56B H 0.223735 0.618680 0.402672 0.025 Uiso 1 1 calc R U . . .
C32 C 0.6549(5) 0.6922(6) -0.4706(5) 0.0237(11) Uani 1 1 d . U . . .
C97 C 0.3990(6) 0.4162(6) 0.5822(5) 0.0308(14) Uani 1 1 d . U . . .
H97A H 0.472696 0.368163 0.585889 0.037 Uiso 1 1 calc R U . . .
H97B H 0.364296 0.375788 0.631028 0.037 Uiso 1 1 calc R U . . .
C66 C 0.1042(6) 0.9209(6) 0.3109(5) 0.0269(12) Uani 1 1 d . U . . .
H66 H 0.166379 0.924639 0.286366 0.032 Uiso 1 1 calc R U . . .
C5 C 0.7996(5) 0.3989(6) -0.1385(4) 0.0197(10) Uani 1 1 d . U . . .
C62 C -0.0086(6) 0.8320(6) 0.3510(6) 0.0304(12) Uani 1 1 d . U . . .
C79 C 0.7619(6) 0.7801(6) 0.1418(6) 0.0363(14) Uani 1 1 d . U . . .
H79A H 0.751809 0.772722 0.208095 0.044 Uiso 1 1 calc R U . . .
H79B H 0.715696 0.854956 0.102332 0.044 Uiso 1 1 calc R U . . .
C102 C 0.3980(7) 0.0438(7) 0.2479(6) 0.0476(14) Uani 1 1 d D U . . .
H102 H 0.452128 -0.025608 0.276542 0.057 Uiso 1 1 calc R U . . .
C74 C 0.6433(6) 0.7044(6) 0.1448(5) 0.0298(12) Uani 1 1 d . U . . .
C17 C 1.1145(7) 0.4364(7) -0.3837(7) 0.0420(19) Uani 1 1 d . U . . .
H17A H 1.168527 0.454834 -0.420759 0.063 Uiso 1 1 calc R U . . .
H17B H 1.120406 0.427443 -0.318949 0.063 Uiso 1 1 calc R U . . .
H17C H 1.048126 0.495144 -0.409866 0.063 Uiso 1 1 calc R U . . .
C42 C 0.4608(6) 0.4556(7) -0.1451(5) 0.0330(13) Uani 1 1 d . U . . .
C83 C 0.0997(6) 0.6173(6) -0.0442(5) 0.0268(12) Uani 1 1 d . U . . .
H83 H 0.094884 0.556701 -0.046856 0.032 Uiso 1 1 calc R U . . .
C14 C 1.0608(6) 0.0705(6) -0.3764(5) 0.0307(13) Uani 1 1 d . U . . .
C24 C 0.9214(5) 0.3639(6) 0.1213(5) 0.0263(12) Uani 1 1 d . U . . .
C40 C 0.5898(7) 1.1711(7) -0.6378(6) 0.042(2) Uani 1 1 d . U . . .
H40A H 0.643321 1.164038 -0.684644 0.062 Uiso 1 1 calc R U . . .
H40B H 0.579008 1.231155 -0.619426 0.062 Uiso 1 1 calc R U . . .
H40C H 0.526606 1.186288 -0.664413 0.062 Uiso 1 1 calc R U . . .
C95 C 0.3704(6) 0.2678(6) 0.5254(5) 0.0302(13) Uani 1 1 d . U . . .
H95 H 0.400614 0.240847 0.584764 0.036 Uiso 1 1 calc R U . . .
C18 C 1.1199(7) -0.0938(7) -0.4107(6) 0.0368(15) Uani 1 1 d . U . . .
H18A H 1.057242 -0.064784 -0.446740 0.044 Uiso 1 1 calc R U . . .
H18B H 1.111732 -0.139315 -0.345752 0.044 Uiso 1 1 calc R U . . .
C99 C 0.3750(6) 0.0128(6) 0.5338(6) 0.0325(14) Uani 1 1 d . U . . .
H99A H 0.419032 0.006662 0.479239 0.039 Uiso 1 1 calc R U . . .
H99B H 0.304292 0.036302 0.515845 0.039 Uiso 1 1 calc R U . . .
C8 C 0.0325(6) 1.0043(6) 0.3444(5) 0.0295(12) Uani 1 1 d . U . . .
H8 H 0.047012 1.061510 0.342003 0.035 Uiso 1 1 calc R U . . .
C106 C 0.3383(7) 0.2329(7) 0.1457(6) 0.0487(15) Uani 1 1 d . U . . .
H106 H 0.352490 0.293307 0.107065 0.058 Uiso 1 1 calc R U . . .
C75 C 0.6322(6) 0.6225(6) 0.1276(5) 0.0278(12) Uani 1 1 d . U . . .
H75 H 0.688257 0.571898 0.106310 0.033 Uiso 1 1 calc R U . . .
C105 C 0.2365(7) 0.2466(8) 0.1624(7) 0.0563(17) Uani 1 1 d D U . . .
H105 H 0.182130 0.315504 0.133209 0.068 Uiso 1 1 calc R U . . .
C92 C 0.2841(5) 0.3464(6) 0.3492(5) 0.0239(11) Uani 1 1 d . U . . .
H92 H 0.255656 0.371454 0.289407 0.029 Uiso 1 1 calc R U . . .
C60 C 0.1202(5) 0.7624(6) 0.1808(5) 0.0207(10) Uani 1 1 d . U . . .
H60A H 0.057254 0.751124 0.196298 0.025 Uiso 1 1 calc R U . . .
H60B H 0.102115 0.837895 0.135270 0.025 Uiso 1 1 calc R U . . .
C19 C 1.2117(8) -0.1623(8) -0.4549(7) 0.050(2) Uani 1 1 d . U . . .
H19A H 1.219660 -0.116369 -0.518820 0.074 Uiso 1 1 calc R U . . .
H19B H 1.201097 -0.222421 -0.456214 0.074 Uiso 1 1 calc R U . . .
H19C H 1.273118 -0.191874 -0.417984 0.074 Uiso 1 1 calc R U . . .
C68 C -0.1086(7) 0.6274(7) 0.3972(7) 0.0403(18) Uani 1 1 d . U . . .
H68A H -0.109647 0.632802 0.332744 0.060 Uiso 1 1 calc R U . . .
H68B H -0.166005 0.613215 0.430951 0.060 Uiso 1 1 calc R U . . .
H68C H -0.044782 0.567564 0.428164 0.060 Uiso 1 1 calc R U . . .
C48 C 0.1316(7) 0.3030(9) -0.0827(8) 0.052(2) Uani 1 1 d . U . . .
H48A H 0.086533 0.365948 -0.133302 0.079 Uiso 1 1 calc R U . . .
H48B H 0.118071 0.319335 -0.025739 0.079 Uiso 1 1 calc R U . . .
H48C H 0.119328 0.239385 -0.071221 0.079 Uiso 1 1 calc R U . . .
C30 C 1.0095(8) 0.3834(9) 0.3209(7) 0.052(2) Uani 1 1 d . U . . .
H30A H 1.075699 0.321147 0.326282 0.079 Uiso 1 1 calc R U . . .
H30B H 0.963419 0.359469 0.367362 0.079 Uiso 1 1 calc R U . . .
H30C H 1.018116 0.439769 0.331910 0.079 Uiso 1 1 calc R U . . .
C100 C 0.4115(8) -0.0963(7) 0.6161(7) 0.050(2) Uani 1 1 d . U . . .
H10A H 0.424504 -0.154704 0.594618 0.075 Uiso 1 1 calc R U . . .
H10B H 0.359166 -0.094027 0.664062 0.075 Uiso 1 1 calc R U . . .
H10C H 0.474280 -0.110099 0.642499 0.075 Uiso 1 1 calc R U . . .
C29 C 0.9638(7) 0.4312(7) 0.2207(6) 0.0354(15) Uani 1 1 d . U . . .
H29A H 0.894832 0.491063 0.215416 0.042 Uiso 1 1 calc R U . . .
H29B H 1.007373 0.459998 0.173094 0.042 Uiso 1 1 calc R U . . .
C63 C -0.0811(7) 0.9142(7) 0.3819(6) 0.0366(14) Uani 1 1 d . U . . .
H63 H -0.144720 0.912838 0.403703 0.044 Uiso 1 1 calc R U . . .
C67 C -0.1172(6) 0.7347(7) 0.3966(6) 0.0352(15) Uani 1 1 d . U . . .
H67A H -0.181107 0.796038 0.364746 0.042 Uiso 1 1 calc R U . . .
H67B H -0.117355 0.730716 0.461387 0.042 Uiso 1 1 calc R U . . .
C80 C 0.8728(7) 0.7569(9) 0.1145(8) 0.055(2) Uani 1 1 d . U . . .
H80A H 0.882318 0.760344 0.049872 0.083 Uiso 1 1 calc R U . . .
H80B H 0.917613 0.683996 0.156230 0.083 Uiso 1 1 calc R U . . .
H80C H 0.889270 0.811438 0.119987 0.083 Uiso 1 1 calc R U . . .
C87 C 0.1061(7) 0.9807(7) -0.1121(6) 0.0387(16) Uani 1 1 d . U . . .
H87A H 0.033508 1.014728 -0.130260 0.046 Uiso 1 1 calc R U . . .
H87B H 0.147951 0.963438 -0.164841 0.046 Uiso 1 1 calc R U . . .
C90 C -0.0176(9) 0.6953(9) -0.3186(7) 0.055(2) Uani 1 1 d . U . . .
H90A H 0.035699 0.706271 -0.362489 0.082 Uiso 1 1 calc R U . . .
H90B H -0.077940 0.765016 -0.330626 0.082 Uiso 1 1 calc R U . . .
H90C H -0.035291 0.642917 -0.326713 0.082 Uiso 1 1 calc R U . . .
C104 C 0.2176(8) 0.1622(8) 0.2192(7) 0.0575(18) Uani 1 1 d . U . . .
H104 H 0.148645 0.173149 0.225471 0.069 Uiso 1 1 calc R U . . .
C70 C -0.2165(8) 1.2424(9) 0.4469(8) 0.056(2) Uani 1 1 d . U . . .
H70A H -0.268403 1.289046 0.397058 0.084 Uiso 1 1 calc R U . . .
H70B H -0.199291 1.287968 0.466361 0.084 Uiso 1 1 calc R U . . .
H70C H -0.242680 1.197875 0.500300 0.084 Uiso 1 1 calc R U . . .
C25 C 0.9133(6) 0.2729(6) 0.1149(5) 0.0282(12) Uani 1 1 d . U . . .
H25 H 0.933102 0.205841 0.166929 0.034 Uiso 1 1 calc R U . . .
C28 C 0.8727(10) 0.0197(9) 0.0835(8) 0.061(3) Uani 1 1 d . U . . .
H28A H 0.905807 0.015259 0.024551 0.092 Uiso 1 1 calc R U . . .
H28B H 0.799310 0.045900 0.076820 0.092 Uiso 1 1 calc R U . . .
H28C H 0.900030 -0.052793 0.133248 0.092 Uiso 1 1 calc R U . . .
C78 C 0.5758(5) 0.3659(5) 0.1103(5) 0.0268(13) Uani 1 1 d . U . . .
H78A H 0.530799 0.399989 0.055939 0.040 Uiso 1 1 calc R U . . .
H78B H 0.538595 0.345334 0.167571 0.040 Uiso 1 1 calc R U . . .
H78C H 0.634499 0.300658 0.106287 0.040 Uiso 1 1 calc R U . . .
C47 C 0.2445(7) 0.2781(8) -0.1110(7) 0.0476(18) Uani 1 1 d . U . . .
H47A H 0.290894 0.210862 -0.062801 0.057 Uiso 1 1 calc R U . . .
H47B H 0.257665 0.267548 -0.171305 0.057 Uiso 1 1 calc R U . . .
C88 C 0.1296(8) 1.0575(8) -0.0898(7) 0.050(2) Uani 1 1 d . U . . .
H88A H 0.125128 1.119967 -0.147186 0.075 Uiso 1 1 calc R U . . .
H88B H 0.198489 1.019484 -0.063128 0.075 Uiso 1 1 calc R U . . .
H88C H 0.080623 1.083238 -0.044686 0.075 Uiso 1 1 calc R U . . .
C98 C 0.3796(8) 0.5209(8) 0.5956(6) 0.047(2) Uani 1 1 d . U . . .
H98A H 0.408555 0.563570 0.543336 0.070 Uiso 1 1 calc R U . . .
H98B H 0.411666 0.501516 0.654282 0.070 Uiso 1 1 calc R U . . .
H98C H 0.306242 0.564282 0.597712 0.070 Uiso 1 1 calc R U . . .
C108 C 0.5521(17) 0.103(3) 0.0655(16) 0.0475(12) Uani 0.333(5) 1 d D U P A 2
H10G H 0.500205 0.168473 0.020309 0.057 Uiso 0.333(5) 1 calc R U P A 2
H10H H 0.540806 0.039829 0.072256 0.057 Uiso 0.333(5) 1 calc R U P A 2
C103 C 0.2893(7) 0.0604(7) 0.2697(7) 0.0475(15) Uani 1 1 d . U . . .
H103 H 0.271661 0.005077 0.314751 0.057 Uiso 1 1 calc R U . . .
C49 C 0.3812(7) 0.6258(8) -0.1130(6) 0.0423(17) Uani 1 1 d . U . . .
H49A H 0.400934 0.667057 -0.089163 0.051 Uiso 1 1 calc R U . . .
H49B H 0.336597 0.597326 -0.066602 0.051 Uiso 1 1 calc R U . . .
Cl2 Cl 0.5406(6) 0.7591(6) -0.1480(5) 0.176(3) Uani 1 1 d D U . . .
C109 C 0.5824(10) 0.9553(12) -0.1726(9) 0.1049(10) Uani 1 1 d D U . . .
C110 C 0.6738(9) 0.8737(11) -0.1242(9) 0.1049(10) Uani 1 1 d D U . . .
H110 H 0.668008 0.819576 -0.067357 0.126 Uiso 1 1 calc R U . . .
C116 C 0.4605(11) 0.8615(10) -0.1037(10) 0.1049(10) Uani 1 1 d D U . . .
C115 C 0.4700(13) 0.9721(15) -0.1451(17) 0.1049(10) Uani 0.54(2) 1 d D U P B 1
H115 H 0.451969 1.001354 -0.093963 0.126 Uiso 0.54(2) 1 calc R U P B 1
C113 C 0.7002(10) 1.0273(12) -0.2925(10) 0.1049(10) Uani 1 1 d D U . . .
H113 H 0.710258 1.078179 -0.349547 0.126 Uiso 1 1 calc R U . . .
C114 C 0.5969(10) 1.0337(12) -0.2614(10) 0.1049(10) Uani 1 1 d D U . . .
H114 H 0.539417 1.089610 -0.299851 0.126 Uiso 1 1 calc R U . . .
C112 C 0.7811(10) 0.9426(12) -0.2332(10) 0.1049(10) Uani 1 1 d D U . . .
H112 H 0.847333 0.938363 -0.250480 0.126 Uiso 1 1 calc R U . . .
C111 C 0.7712(10) 0.8641(11) -0.1508(9) 0.1049(10) Uani 1 1 d D U . . .
H111 H 0.828900 0.805943 -0.113923 0.126 Uiso 1 1 calc R U . . .
O18A O 0.3988(15) 1.0564(15) -0.2239(10) 0.097(8) Uani 0.499(17) 1 d D . P B 1
H18C H 0.416197 1.042020 -0.272459 0.145 Uiso 0.499(17) 1 d R U P B 1
C50 C 0.3259(8) 0.6985(9) -0.2032(8) 0.075(3) Uani 1 1 d . U . . .
H50A H 0.372490 0.720036 -0.250665 0.113 Uiso 1 1 calc R U . . .
H50B H 0.269729 0.763699 -0.196163 0.113 Uiso 1 1 calc R U . . .
H50C H 0.298901 0.660034 -0.222506 0.113 Uiso 1 1 calc R U . . .
Cl1A Cl 0.6732(8) 0.0855(6) 0.0135(5) 0.0753(12) Uani 0.333(5) 1 d D . P A 2
Cl1B Cl 0.5538(4) 0.0532(3) 0.0239(2) 0.0753(12) Uani 0.667(5) 1 d D . P A 1
C1A C 0.5549(10) 0.1510(11) 0.0641(8) 0.0475(12) Uani 0.667(5) 1 d D U P A 1
H1AA H 0.622880 0.151072 0.055558 0.057 Uiso 0.667(5) 1 calc R U P A 1
H1AB H 0.504169 0.225218 0.028671 0.057 Uiso 0.667(5) 1 calc R U P A 1
O18B O 0.4151(9) 1.0056(9) -0.0694(8) 0.050(4) Uani 0.501(17) 1 d D . P B 2
H18D H 0.374446 1.036494 -0.114483 0.075 Uiso 0.501(17) 1 d R U P B 2
C1B C 0.5088(12) 0.9242(16) -0.0900(17) 0.1049(10) Uani 0.46(2) 1 d D U P B 2
H1B H 0.550583 0.877631 -0.031042 0.126 Uiso 0.46(2) 1 calc R U P B 2

loop_
_atom_site_aniso_label
_atom_site_aniso_U_11
_atom_site_aniso_U_22
_atom_site_aniso_U_33
_atom_site_aniso_U_23
_atom_site_aniso_U_13
_atom_site_aniso_U_12
O10 0.022(2) 0.028(2) 0.037(3) -0.022(2) 0.009(2) -0.012(2)
O2 0.024(3) 0.036(3) 0.051(3) -0.027(3) 0.016(2) -0.017(2)
O6 0.035(3) 0.029(3) 0.020(2) -0.006(2) -0.005(2) -0.016(2)
O5 0.038(3) 0.024(2) 0.026(2) -0.005(2) 0.001(2) -0.012(2)
O15 0.039(3) 0.023(3) 0.030(3) -0.004(2) -0.014(2) -0.014(2)
O3 0.042(3) 0.039(3) 0.033(3) -0.012(2) -0.014(2) -0.014(3)
O9 0.020(3) 0.044(3) 0.054(3) -0.019(3) 0.000(2) -0.015(2)
O16 0.062(4) 0.044(3) 0.027(3) -0.009(2) -0.013(3) -0.030(3)
O1 0.033(3) 0.037(3) 0.063(4) -0.037(3) 0.013(3) -0.008(3)
C9 0.0173(16) 0.0257(17) 0.0199(16) -0.0095(14) -0.0002(15) -0.0066(15)
C77 0.027(2) 0.030(2) 0.030(2) -0.016(2) 0.007(2) -0.008(2)
O11 0.045(3) 0.027(3) 0.016(2) -0.0016(19) -0.008(2) -0.016(2)
O4 0.042(3) 0.024(3) 0.021(2) -0.002(2) -0.008(2) -0.016(2)
C96 0.024(2) 0.0233(19) 0.0236(19) -0.0104(16) -0.0018(17) -0.0110(17)
C71 0.0213(19) 0.0269(19) 0.0216(18) -0.0093(16) 0.0008(17) -0.0108(17)
C85 0.032(2) 0.032(2) 0.028(2) -0.0070(19) -0.007(2) -0.0157(19)
C81 0.0213(18) 0.0264(18) 0.0224(18) -0.0098(16) -0.0009(16) -0.0108(16)
O14 0.038(3) 0.056(4) 0.086(5) -0.058(4) 0.025(3) -0.022(3)
C84 0.030(2) 0.038(2) 0.025(2) -0.012(2) -0.005(2) -0.015(2)
C13 0.028(2) 0.030(2) 0.030(2) -0.017(2) 0.001(2) -0.010(2)
C33 0.022(2) 0.024(2) 0.020(2) -0.0071(18) 0.0005(18) -0.0064(18)
C65 0.0182(16) 0.0261(17) 0.0190(16) -0.0081(15) 0.0001(14) -0.0070(15)
C53 0.0191(17) 0.0217(17) 0.0211(17) -0.0097(15) 0.0004(16) -0.0091(15)
O17 0.036(3) 0.065(4) 0.033(3) -0.006(3) -0.010(3) -0.010(3)
C36 0.0210(19) 0.027(2) 0.0199(19) -0.0080(17) -0.0022(17) -0.0044(17)
C4 0.0168(16) 0.0273(16) 0.0195(16) -0.0082(14) 0.0002(15) -0.0090(15)
C55 0.0201(18) 0.0206(17) 0.0212(17) -0.0095(15) 0.0013(16) -0.0085(15)
O12 0.038(3) 0.025(3) 0.037(3) 0.006(2) -0.004(2) -0.013(2)
C86 0.027(2) 0.030(2) 0.026(2) -0.0079(18) -0.0038(18) -0.0117(18)
O7 0.033(3) 0.046(4) 0.074(5) -0.027(3) 0.015(3) -0.024(3)
O8 0.020(3) 0.057(4) 0.041(3) -0.030(3) 0.006(2) -0.011(3)
C76 0.0232(19) 0.0271(19) 0.0248(19) -0.0117(17) 0.0012(17) -0.0126(17)
C23 0.024(2) 0.031(2) 0.027(2) -0.0102(19) -0.0010(19) -0.0112(19)
C61 0.0216(19) 0.0258(19) 0.031(2) -0.0191(17) 0.0040(17) -0.0091(17)
C2 0.0177(16) 0.0278(17) 0.0196(16) -0.0079(15) -0.0013(15) -0.0066(15)
O13 0.027(3) 0.054(4) 0.079(4) -0.054(3) 0.026(3) -0.024(3)
C82 0.024(2) 0.0247(19) 0.0223(19) -0.0086(17) 0.0007(18) -0.0102(17)
C7 0.0174(18) 0.0258(18) 0.0188(17) -0.0093(15) 0.0002(15) -0.0068(16)
C12 0.023(2) 0.029(2) 0.0253(19) -0.0136(17) -0.0006(17) -0.0099(17)
C31 0.0173(18) 0.0234(19) 0.0183(18) -0.0087(16) -0.0001(16) -0.0045(16)
C3 0.0167(17) 0.0270(18) 0.0189(17) -0.0082(16) -0.0008(15) -0.0087(16)
C35 0.025(2) 0.023(2) 0.027(2) -0.0067(19) 0.000(2) -0.0061(19)
C51 0.0191(18) 0.0215(17) 0.0206(17) -0.0108(15) 0.0012(16) -0.0084(15)
C16 0.027(3) 0.036(3) 0.040(3) -0.017(2) 0.012(2) -0.014(2)
C91 0.0216(19) 0.0225(19) 0.0234(19) -0.0070(17) 0.0022(17) -0.0086(17)
C10 0.0187(17) 0.0275(17) 0.0193(17) -0.0081(15) -0.0017(15) -0.0099(15)
C34 0.022(2) 0.024(2) 0.023(2) -0.0064(19) 0.0023(19) -0.0062(19)
C54 0.0190(17) 0.0226(17) 0.0215(17) -0.0095(15) 0.0019(15) -0.0074(15)
C64 0.030(2) 0.031(2) 0.044(2) -0.024(2) 0.007(2) -0.008(2)
C57 0.0188(18) 0.0226(17) 0.0223(18) -0.0126(15) 0.0028(16) -0.0079(15)
C22 0.0194(19) 0.026(2) 0.0225(19) -0.0098(17) -0.0023(17) -0.0082(17)
C6 0.0162(17) 0.0231(17) 0.0174(16) -0.0092(15) -0.0003(15) -0.0069(15)
C27 0.039(3) 0.030(3) 0.032(3) -0.003(2) -0.010(2) -0.015(2)
C72 0.022(2) 0.0271(19) 0.0236(19) -0.0089(17) -0.0003(17) -0.0102(17)
C73 0.029(2) 0.033(2) 0.034(2) -0.0095(19) -0.001(2) -0.0201(19)
C1 0.0173(17) 0.0235(18) 0.0176(17) -0.0087(15) -0.0005(15) -0.0061(16)
C11 0.0210(19) 0.0294(19) 0.0233(19) -0.0120(17) 0.0008(17) -0.0083(17)
C43 0.025(2) 0.047(2) 0.036(2) -0.007(2) 0.001(2) -0.014(2)
C101 0.043(2) 0.042(2) 0.050(2) -0.016(2) -0.004(2) -0.016(2)
C37 0.032(3) 0.031(3) 0.023(2) -0.007(2) -0.008(2) -0.007(2)
C39 0.028(3) 0.024(3) 0.034(3) -0.008(2) 0.005(2) -0.006(2)
C44 0.023(2) 0.047(3) 0.034(2) -0.004(2) 0.002(2) -0.014(2)
C58 0.0197(17) 0.0225(17) 0.0217(17) -0.0115(15) 0.0019(15) -0.0085(15)
C20 0.023(2) 0.032(2) 0.029(2) -0.0159(17) 0.0032(18) -0.0088(18)
C21 0.0188(18) 0.0272(18) 0.0201(18) -0.0100(16) -0.0001(16) -0.0098(16)
C93 0.028(2) 0.024(2) 0.029(2) -0.0072(19) -0.001(2) -0.013(2)
C59 0.0199(16) 0.0213(16) 0.0210(16) -0.0110(14) 0.0009(15) -0.0097(14)
C46 0.0247(19) 0.037(2) 0.0288(19) -0.0060(17) -0.0033(17) -0.0144(17)
C52 0.0190(16) 0.0225(16) 0.0210(16) -0.0105(14) 0.0008(15) -0.0093(14)
C94 0.025(2) 0.024(2) 0.030(2) -0.0051(19) 0.002(2) -0.0105(19)
C38 0.058(5) 0.035(4) 0.039(4) -0.015(3) -0.015(4) -0.017(4)
C107 0.0406(17) 0.0448(18) 0.0444(18) -0.0076(16) -0.0045(16) -0.0137(16)
C15 0.028(2) 0.033(2) 0.038(2) -0.019(2) 0.006(2) -0.011(2)
C26 0.0216(19) 0.0284(19) 0.0218(18) -0.0104(16) -0.0024(17) -0.0100(17)
C89 0.041(3) 0.045(3) 0.035(3) -0.015(3) -0.007(3) -0.019(3)
C45 0.030(2) 0.041(2) 0.032(2) -0.006(2) -0.005(2) -0.018(2)
C41 0.0198(19) 0.037(2) 0.0238(19) -0.0075(18) -0.0020(17) -0.0130(17)
C69 0.040(3) 0.032(3) 0.047(3) -0.024(2) 0.002(3) -0.010(3)
C56 0.0199(16) 0.0231(16) 0.0222(16) -0.0113(14) 0.0029(15) -0.0089(14)
C32 0.0204(19) 0.025(2) 0.0209(19) -0.0077(17) 0.0007(17) -0.0063(17)
C97 0.035(3) 0.031(3) 0.026(3) -0.011(2) -0.005(2) -0.011(2)
C66 0.023(2) 0.028(2) 0.032(2) -0.0157(18) 0.0025(18) -0.0091(18)
C5 0.0153(17) 0.0248(18) 0.0181(17) -0.0076(15) -0.0012(15) -0.0076(15)
C62 0.026(2) 0.031(2) 0.040(2) -0.0219(18) 0.0075(19) -0.0110(18)
C79 0.027(3) 0.035(3) 0.050(3) -0.009(2) -0.004(2) -0.020(2)
C102 0.048(2) 0.043(2) 0.050(2) -0.017(2) -0.009(2) -0.015(2)
C74 0.026(2) 0.036(2) 0.034(2) -0.0097(19) -0.0021(19) -0.0199(19)
C17 0.042(4) 0.039(4) 0.052(4) -0.026(3) 0.017(4) -0.021(3)
C42 0.023(2) 0.040(2) 0.029(2) -0.0067(19) -0.0008(18) -0.0121(19)
C83 0.030(2) 0.029(2) 0.027(2) -0.0132(19) -0.003(2) -0.015(2)
C14 0.029(2) 0.032(2) 0.033(2) -0.023(2) 0.004(2) -0.006(2)
C24 0.025(2) 0.033(2) 0.023(2) -0.0119(19) -0.0042(19) -0.0109(19)
C40 0.038(4) 0.027(4) 0.042(4) -0.003(3) 0.006(3) -0.010(3)
C95 0.027(2) 0.027(2) 0.026(2) -0.0033(19) 0.000(2) -0.0085(19)
C18 0.040(3) 0.031(3) 0.038(3) -0.021(2) 0.001(3) -0.007(3)
C99 0.031(3) 0.023(3) 0.039(3) -0.007(2) 0.002(2) -0.013(2)
C8 0.032(2) 0.028(2) 0.038(2) -0.024(2) 0.004(2) -0.011(2)
C106 0.046(2) 0.044(2) 0.050(2) -0.015(2) -0.004(2) -0.015(2)
C75 0.023(2) 0.031(2) 0.029(2) -0.0124(18) 0.0043(18) -0.0121(18)
C105 0.046(3) 0.051(3) 0.058(3) -0.015(2) -0.005(2) -0.011(2)
C92 0.025(2) 0.0242(19) 0.026(2) -0.0101(17) -0.0006(17) -0.0119(17)
C60 0.0189(16) 0.0226(16) 0.0242(16) -0.0118(14) 0.0004(15) -0.0091(14)
C19 0.050(5) 0.039(4) 0.059(5) -0.036(4) 0.001(4) -0.002(4)
C68 0.031(4) 0.046(4) 0.051(4) -0.028(4) 0.017(3) -0.019(3)
C48 0.036(4) 0.060(5) 0.078(5) -0.037(4) 0.017(4) -0.029(4)
C30 0.060(5) 0.060(5) 0.041(4) -0.028(4) -0.014(4) -0.015(4)
C100 0.040(4) 0.028(4) 0.054(5) 0.003(4) 0.009(4) -0.011(3)
C29 0.038(3) 0.037(3) 0.036(3) -0.020(2) -0.004(2) -0.013(2)
C63 0.029(2) 0.035(2) 0.050(2) -0.026(2) 0.009(2) -0.011(2)
C67 0.025(3) 0.034(3) 0.049(3) -0.022(2) 0.014(2) -0.012(2)
C80 0.033(4) 0.060(5) 0.068(5) -0.008(4) -0.002(4) -0.028(4)
C87 0.040(3) 0.032(3) 0.034(3) 0.001(2) -0.012(3) -0.015(3)
C90 0.067(5) 0.060(5) 0.051(5) -0.026(4) -0.019(4) -0.027(4)
C104 0.048(3) 0.054(3) 0.059(3) -0.014(3) -0.007(3) -0.016(3)
C70 0.051(5) 0.045(4) 0.074(5) -0.040(4) 0.000(4) -0.007(4)
C25 0.026(2) 0.031(2) 0.024(2) -0.0088(19) -0.0041(19) -0.0091(19)
C28 0.067(6) 0.042(5) 0.064(5) -0.006(4) -0.016(5) -0.019(4)
C78 0.030(3) 0.021(3) 0.027(3) -0.012(2) 0.012(2) -0.011(2)
C47 0.038(3) 0.049(3) 0.050(3) -0.015(3) 0.004(3) -0.018(3)
C88 0.054(5) 0.036(4) 0.056(5) -0.004(4) -0.015(4) -0.022(4)
C98 0.062(5) 0.042(4) 0.032(4) -0.012(3) -0.019(4) -0.014(4)
C108 0.0406(17) 0.0448(18) 0.0444(18) -0.0076(16) -0.0045(16) -0.0137(16)
C103 0.047(3) 0.046(3) 0.058(3) -0.016(2) -0.011(2) -0.026(2)
C49 0.028(3) 0.046(3) 0.040(3) -0.014(2) 0.005(2) -0.008(2)
Cl2 0.231(7) 0.225(6) 0.173(5) -0.131(5) 0.086(5) -0.159(6)
C109 0.0927(12) 0.0969(12) 0.0903(12) -0.0105(12) -0.0130(12) -0.0280(12)
C110 0.0927(12) 0.0969(12) 0.0903(12) -0.0105(12) -0.0130(12) -0.0280(12)
C116 0.0927(12) 0.0969(12) 0.0903(12) -0.0105(12) -0.0130(12) -0.0280(12)
C115 0.0927(12) 0.0969(12) 0.0903(12) -0.0105(12) -0.0130(12) -0.0280(12)
C113 0.0927(12) 0.0969(12) 0.0903(12) -0.0105(12) -0.0130(12) -0.0280(12)
C114 0.0927(12) 0.0969(12) 0.0903(12) -0.0105(12) -0.0130(12) -0.0280(12)
C112 0.0927(12) 0.0969(12) 0.0903(12) -0.0105(12) -0.0130(12) -0.0280(12)
C111 0.0927(12) 0.0969(12) 0.0903(12) -0.0105(12) -0.0130(12) -0.0280(12)
O18A 0.096(15) 0.130(18) 0.038(8) -0.028(10) 0.000(9) -0.029(13)
C50 0.052(4) 0.062(4) 0.068(4) -0.003(4) 0.003(4) -0.007(4)
Cl1A 0.123(3) 0.0358(14) 0.0383(14) -0.0132(11) -0.0180(17) -0.0044(16)
Cl1B 0.123(3) 0.0358(14) 0.0383(14) -0.0132(11) -0.0180(17) -0.0044(16)
C1A 0.0406(17) 0.0448(18) 0.0444(18) -0.0076(16) -0.0045(16) -0.0137(16)
O18B 0.050(7) 0.038(6) 0.043(7) -0.022(5) 0.022(5) -0.004(5)
C1B 0.0927(12) 0.0969(12) 0.0903(12) -0.0105(12) -0.0130(12) -0.0280(12)

loop_
_atom_type_symbol
_atom_type_description
_atom_type_scat_dispersion_real
_atom_type_scat_dispersion_imag
_atom_type_scat_source
C C 0.0181 0.0091 'International Tables Vol C Tables 4.2.6.8 and 6.1.1.4'
H H 0.0000 0.0000 'International Tables Vol C Tables 4.2.6.8 and 6.1.1.4'
Cl Cl 0.3639 0.7018 'International Tables Vol C Tables 4.2.6.8 and 6.1.1.4'
O O 0.0492 0.0322 'International Tables Vol C Tables 4.2.6.8 and 6.1.1.4'

loop_
_geom_angle_atom_site_label_1
_geom_angle_atom_site_label_2
_geom_angle_atom_site_label_3
_geom_angle
_geom_angle_site_symmetry_1
_geom_angle_site_symmetry_3
_geom_angle_publ_flag
C76 O10 C77 119.3(6) . . ?
C20 O2 C16 118.8(6) . . ?
C32 O6 C37 120.7(5) . . ?
C34 O5 C39 117.1(5) . . ?
C86 O15 C87 118.9(6) . . ?
C24 O3 C29 116.7(6) . . ?
C74 O9 C79 117.4(6) . . ?
C84 O16 C89 119.6(6) . . ?
C14 O1 C18 117.9(7) . . ?
H9A C9 H9B 108.0 . . ?
C7 C9 H9A 109.5 . . ?
C7 C9 H9B 109.5 . . ?
C7 C9 C5 110.9(5) . . ?
C5 C9 H9A 109.5 . . ?
C5 C9 H9B 109.5 . . ?
O10 C77 H77A 110.2 . . ?
O10 C77 H77B 110.2 . . ?
O10 C77 C78 107.4(6) . . ?
H77A C77 H77B 108.5 . . ?
C78 C77 H77A 110.2 . . ?
C78 C77 H77B 110.2 . . ?
C96 O11 C97 119.9(5) . . ?
C26 O4 C27 118.0(5) . . ?
O11 C96 C91 115.9(6) . . ?
O11 C96 C95 122.8(6) . . ?
C95 C96 C91 121.3(6) . . ?
C76 C71 C51 120.8(6) . . ?
C72 C71 C76 115.7(7) . . ?
C72 C71 C51 123.4(6) . . ?
C84 C85 H85 119.9 . . ?
C84 C85 C86 120.2(7) . . ?
C86 C85 H85 119.9 . . ?
C86 C81 C53 122.3(6) . . ?
C82 C81 C53 123.1(6) . . ?
C82 C81 C86 114.6(6) . . ?
C64 O14 C69 117.0(7) . . ?
O16 C84 C85 115.7(7) . . ?
O16 C84 C83 124.6(7) . . ?
C85 C84 C83 119.8(6) . . ?
C12 C13 H13 120.4 . . ?
C14 C13 H13 120.4 . . ?
C14 C13 C12 119.1(7) . . ?
C34 C33 H33 120.0 . . ?
C32 C33 H33 120.0 . . ?
C32 C33 C34 120.0(6) . . ?
H65A C65 H65B 108.0 . . ?
C7 C65 H65A 109.3 . . ?
C7 C65 H65B 109.3 . . ?
C1 C65 H65A 109.3 . . ?
C1 C65 H65B 109.3 . . ?
C1 C65 C7 111.6(5) . . ?
C54 C53 C81 110.3(5) . . ?
C52 C53 C81 110.5(5) . . ?
C52 C53 C54 106.6(5) . . ?
C52 C53 C60 110.6(5) . . ?
C60 C53 C81 110.8(5) . . ?
C60 C53 C54 107.9(5) . . ?
C107 O17 H17 108.8 . . ?
C31 C36 H36 117.6 . . ?
C31 C36 C35 124.8(6) . . ?
C35 C36 H36 117.6 . . ?
H4A C4 H4B 108.1 . . ?
C3 C4 H4A 109.6 . . ?
C3 C4 H4B 109.6 . . ?
C3 C4 C5 110.3(5) . . ?
C5 C4 H4A 109.6 . . ?
C5 C4 H4B 109.6 . . ?
C91 C55 C54 109.1(5) . . ?
C91 C55 C56 112.1(5) . . ?
C54 C55 C56 108.3(5) . . ?
C59 C55 C91 110.0(5) . . ?
C59 C55 C54 107.5(5) . . ?
C59 C55 C56 109.8(5) . . ?
C94 O12 C99 115.9(6) . . ?
O15 C86 C85 120.6(7) . . ?
O15 C86 C81 117.3(6) . . ?
C85 C86 C81 122.0(7) . . ?
C44 O7 C47 119.1(7) . . ?
C42 O8 C49 118.7(7) . . ?
O10 C76 C71 117.4(6) . . ?
O10 C76 C75 120.9(6) . . ?
C75 C76 C71 121.8(6) . . ?
C22 C23 H23 120.8 . . ?
C24 C23 H23 120.8 . . ?
C24 C23 C22 118.4(7) . . ?
C66 C61 C57 121.7(6) . . ?
C66 C61 C62 115.5(6) . . ?
C62 C61 C57 122.8(6) . . ?
H2A C2 H2B 108.1 . . ?
C3 C2 H2A 109.5 . . ?
C3 C2 H2B 109.5 . . ?
C3 C2 C1 110.9(5) . . ?
C1 C2 H2A 109.5 . . ?
C1 C2 H2B 109.5 . . ?
C62 O13 C67 118.4(6) . . ?
C81 C82 H82 117.5 . . ?
C83 C82 C81 125.0(7) . . ?
C83 C82 H82 117.5 . . ?
C9 C7 C65 109.5(6) . . ?
C9 C7 C10 107.8(5) . . ?
C65 C7 C10 107.7(5) . . ?
C11 C7 C9 108.6(5) . . ?
C11 C7 C65 111.9(5) . . ?
C11 C7 C10 111.3(6) . . ?
C13 C12 H12 117.6 . . ?
C11 C12 C13 124.9(7) . . ?
C11 C12 H12 117.6 . . ?
C36 C31 C1 122.3(6) . . ?
C36 C31 C32 115.5(6) . . ?
C32 C31 C1 122.2(6) . . ?
C4 C3 C41 109.3(5) . . ?
C2 C3 C4 110.6(6) . . ?
C2 C3 C41 108.8(5) . . ?
C10 C3 C4 107.6(5) . . ?
C10 C3 C2 108.4(5) . . ?
C10 C3 C41 112.1(6) . . ?
C36 C35 H35 120.8 . . ?
C34 C35 C36 118.5(7) . . ?
C34 C35 H35 120.8 . . ?
C71 C51 C58 111.2(5) . . ?
C59 C51 C71 109.8(5) . . ?
C59 C51 C58 108.0(5) . . ?
C52 C51 C71 110.7(5) . . ?
C52 C51 C58 107.0(5) . . ?
C52 C51 C59 110.1(5) . . ?
O2 C16 H16A 110.8 . . ?
O2 C16 H16B 110.8 . . ?
O2 C16 C17 104.6(6) . . ?
H16A C16 H16B 108.9 . . ?
C17 C16 H16A 110.8 . . ?
C17 C16 H16B 110.8 . . ?
C96 C91 C55 122.3(6) . . ?
C92 C91 C96 115.8(6) . . ?
C92 C91 C55 121.9(6) . . ?
C7 C10 H10D 109.0 . . ?
C7 C10 H10E 109.0 . . ?
C3 C10 C7 112.7(6) . . ?
C3 C10 H10D 109.0 . . ?
C3 C10 H10E 109.0 . . ?
H10D C10 H10E 107.8 . . ?
O5 C34 C33 115.7(6) . . ?
O5 C34 C35 124.6(7) . . ?
C35 C34 C33 119.7(6) . . ?
C53 C54 C55 112.9(5) . . ?
C53 C54 H54A 109.0 . . ?
C53 C54 H54B 109.0 . . ?
C55 C54 H54A 109.0 . . ?
C55 C54 H54B 109.0 . . ?
H54A C54 H54B 107.8 . . ?
O14 C64 C8 124.3(7) . . ?
O14 C64 C63 115.9(7) . . ?
C8 C64 C63 119.7(7) . . ?
C61 C57 C58 111.0(5) . . ?
C61 C57 C56 110.8(6) . . ?
C61 C57 C60 108.6(5) . . ?
C56 C57 C58 108.2(5) . . ?
C56 C57 C60 110.4(5) . . ?
C60 C57 C58 107.8(5) . . ?
C23 C22 H22 118.0 . . ?
C21 C22 C23 124.1(6) . . ?
C21 C22 H22 118.0 . . ?
H6A C6 H6B 107.6 . . ?
C1 C6 H6A 108.7 . . ?
C1 C6 H6B 108.7 . . ?
C5 C6 H6A 108.7 . . ?
C5 C6 H6B 108.7 . . ?
C5 C6 C1 114.1(5) . . ?
O4 C27 H27A 110.1 . . ?
O4 C27 H27B 110.1 . . ?
O4 C27 C28 108.0(7) . . ?
H27A C27 H27B 108.4 . . ?
C28 C27 H27A 110.1 . . ?
C28 C27 H27B 110.1 . . ?
C71 C72 H72 117.9 . . ?
C71 C72 C73 124.2(7) . . ?
C73 C72 H72 117.9 . . ?
C72 C73 H73 121.1 . . ?
C74 C73 C72 117.7(7) . . ?
C74 C73 H73 121.1 . . ?
C65 C1 C2 108.9(6) . . ?
C65 C1 C6 107.6(5) . . ?
C31 C1 C65 112.1(5) . . ?
C31 C1 C2 109.8(5) . . ?
C31 C1 C6 111.2(5) . . ?
C6 C1 C2 107.1(5) . . ?
C12 C11 C7 122.8(7) . . ?
C12 C11 C20 115.1(6) . . ?
C20 C11 C7 122.1(6) . . ?
C44 C43 H43 120.2 . . ?
C44 C43 C42 119.7(8) . . ?
C42 C43 H43 120.2 . . ?
C102 C101 C107 121.6(8) . . ?
C102 C101 C106 120.1(9) . . ?
C106 C101 C107 118.3(8) . . ?
O6 C37 H37A 110.1 . . ?
O6 C37 H37B 110.1 . . ?
O6 C37 C38 107.9(6) . . ?
H37A C37 H37B 108.4 . . ?
C38 C37 H37A 110.1 . . ?
C38 C37 H37B 110.1 . . ?
O5 C39 H39A 110.3 . . ?
O5 C39 H39B 110.2 . . ?
O5 C39 C40 107.3(6) . . ?
H39A C39 H39B 108.5 . . ?
C40 C39 H39A 110.3 . . ?
C40 C39 H39B 110.2 . . ?
O7 C44 C45 126.9(9) . . ?
C43 C44 O7 113.4(8) . . ?
C43 C44 C45 119.7(8) . . ?
C51 C58 H58A 109.3 . . ?
C51 C58 H58B 109.3 . . ?
C57 C58 C51 111.7(5) . . ?
C57 C58 H58A 109.3 . . ?
C57 C58 H58B 109.3 . . ?
H58A C58 H58B 107.9 . . ?
O2 C20 C11 117.1(6) . . ?
O2 C20 C15 122.5(7) . . ?
C15 C20 C11 120.4(7) . . ?
C22 C21 C26 115.7(6) . . ?
C22 C21 C5 121.5(6) . . ?
C26 C21 C5 122.7(6) . . ?
C94 C93 H93 121.1 . . ?
C94 C93 C92 117.8(7) . . ?
C92 C93 H93 121.1 . . ?
C55 C59 C51 111.2(5) . . ?
C55 C59 H59A 109.4 . . ?
C55 C59 H59B 109.4 . . ?
C51 C59 H59A 109.4 . . ?
C51 C59 H59B 109.4 . . ?
H59A C59 H59B 108.0 . . ?
C45 C46 H46 119.1 . . ?
C41 C46 H46 119.1 . . ?
C41 C46 C45 121.9(8) . . ?
C53 C52 C51 111.7(5) . . ?
C53 C52 H52A 109.3 . . ?
C53 C52 H52B 109.3 . . ?
C51 C52 H52A 109.3 . . ?
C51 C52 H52B 109.3 . . ?
H52A C52 H52B 107.9 . . ?
C93 C94 O12 123.9(7) . . ?
C95 C94 O12 114.5(6) . . ?
C95 C94 C93 121.6(7) . . ?
C37 C38 H38A 109.5 . . ?
C37 C38 H38B 109.5 . . ?
C37 C38 H38C 109.5 . . ?
H38A C38 H38B 109.5 . . ?
H38A C38 H38C 109.5 . . ?
H38B C38 H38C 109.5 . . ?
O17 C107 C101 113.0(7) . . ?
O17 C107 H10F 113.2 . . ?
O17 C107 H107 104.8 . . ?
O17 C107 C108 98.9(12) . . ?
O17 C107 C1A 113.0(8) . . ?
C101 C107 H10F 113.2 . . ?
C101 C107 H107 104.8 . . ?
C101 C107 C108 104.2(10) . . ?
C108 C107 H10F 113.2 . . ?
C1A C107 C101 115.1(8) . . ?
C1A C107 H107 104.8 . . ?
C20 C15 H15 119.3 . . ?
C14 C15 C20 121.3(8) . . ?
C14 C15 H15 119.3 . . ?
O4 C26 C21 116.5(6) . . ?
O4 C26 C25 122.4(6) . . ?
C25 C26 C21 121.1(7) . . ?
O16 C89 H89A 110.2 . . ?
O16 C89 H89B 110.2 . . ?
O16 C89 C90 107.3(7) . . ?
H89A C89 H89B 108.5 . . ?
C90 C89 H89A 110.2 . . ?
C90 C89 H89B 110.2 . . ?
C44 C45 C46 120.1(8) . . ?
C44 C45 H45 120.0 . . ?
C46 C45 H45 120.0 . . ?
C46 C41 C3 122.5(7) . . ?
C46 C41 C42 115.5(7) . . ?
C42 C41 C3 122.0(7) . . ?
O14 C69 H69A 110.2 . . ?
O14 C69 H69B 110.2 . . ?
O14 C69 C70 107.5(8) . . ?
H69A C69 H69B 108.5 . . ?
C70 C69 H69A 110.2 . . ?
C70 C69 H69B 110.2 . . ?
C55 C56 H56A 109.6 . . ?
C55 C56 H56B 109.6 . . ?
C57 C56 C55 110.1(5) . . ?
C57 C56 H56A 109.6 . . ?
C57 C56 H56B 109.6 . . ?
H56A C56 H56B 108.2 . . ?
O6 C32 C33 120.9(6) . . ?
O6 C32 C31 117.5(6) . . ?
C33 C32 C31 121.5(7) . . ?
O11 C97 H97A 110.5 . . ?
O11 C97 H97B 110.5 . . ?
O11 C97 C98 106.3(6) . . ?
H97A C97 H97B 108.7 . . ?
C98 C97 H97A 110.5 . . ?
C98 C97 H97B 110.5 . . ?
C61 C66 H66 118.2 . . ?
C61 C66 C8 123.7(7) . . ?
C8 C66 H66 118.2 . . ?
C9 C5 C4 109.0(5) . . ?
C6 C5 C9 107.7(5) . . ?
C6 C5 C4 107.8(5) . . ?
C21 C5 C9 110.6(5) . . ?
C21 C5 C4 109.4(5) . . ?
C21 C5 C6 112.2(5) . . ?
O13 C62 C61 115.8(6) . . ?
O13 C62 C63 122.1(7) . . ?
C63 C62 C61 121.8(7) . . ?
O9 C79 H79A 110.6 . . ?
O9 C79 H79B 110.6 . . ?
O9 C79 C80 105.8(7) . . ?
H79A C79 H79B 108.7 . . ?
C80 C79 H79A 110.6 . . ?
C80 C79 H79B 110.6 . . ?
C101 C102 H102 120.1 . . ?
C101 C102 C103 119.8(8) . . ?
C103 C102 H102 120.1 . . ?
O9 C74 C75 112.9(7) . . ?
C73 C74 O9 126.2(7) . . ?
C73 C74 C75 120.8(7) . . ?
C16 C17 H17A 109.5 . . ?
C16 C17 H17B 109.5 . . ?
C16 C17 H17C 109.5 . . ?
H17A C17 H17B 109.5 . . ?
H17A C17 H17C 109.5 . . ?
H17B C17 H17C 109.5 . . ?
O8 C42 C43 119.4(7) . . ?
O8 C42 C41 117.4(7) . . ?
C43 C42 C41 123.2(8) . . ?
C84 C83 H83 120.9 . . ?
C82 C83 C84 118.2(7) . . ?
C82 C83 H83 120.9 . . ?
O1 C14 C15 115.4(7) . . ?
C13 C14 O1 125.4(7) . . ?
C13 C14 C15 119.2(7) . . ?
O3 C24 C23 126.8(7) . . ?
O3 C24 C25 113.7(6) . . ?
C23 C24 C25 119.5(6) . . ?
C39 C40 H40A 109.5 . . ?
C39 C40 H40B 109.5 . . ?
C39 C40 H40C 109.5 . . ?
H40A C40 H40B 109.5 . . ?
H40A C40 H40C 109.5 . . ?
H40B C40 H40C 109.5 . . ?
C96 C95 H95 119.9 . . ?
C94 C95 C96 120.1(7) . . ?
C94 C95 H95 119.9 . . ?
O1 C18 H18A 110.1 . . ?
O1 C18 H18B 110.1 . . ?
O1 C18 C19 108.0(8) . . ?
H18A C18 H18B 108.4 . . ?
C19 C18 H18A 110.1 . . ?
C19 C18 H18B 110.1 . . ?
O12 C99 H99A 110.5 . . ?
O12 C99 H99B 110.5 . . ?
O12 C99 C100 106.3(7) . . ?
H99A C99 H99B 108.7 . . ?
C100 C99 H99A 110.5 . . ?
C100 C99 H99B 110.5 . . ?
C64 C8 C66 118.5(7) . . ?
C64 C8 H8 120.8 . . ?
C66 C8 H8 120.8 . . ?
C101 C106 H106 120.1 . . ?
C101 C106 C105 119.8(9) . . ?
C105 C106 H106 120.1 . . ?
C76 C75 C74 119.7(7) . . ?
C76 C75 H75 120.1 . . ?
C74 C75 H75 120.1 . . ?
C106 C105 H105 120.2 . . ?
C104 C105 C106 119.5(9) . . ?
C104 C105 H105 120.2 . . ?
C91 C92 C93 123.5(6) . . ?
C91 C92 H92 118.2 . . ?
C93 C92 H92 118.2 . . ?
C53 C60 C57 110.6(5) . . ?
C53 C60 H60A 109.5 . . ?
C53 C60 H60B 109.5 . . ?
C57 C60 H60A 109.5 . . ?
C57 C60 H60B 109.5 . . ?
H60A C60 H60B 108.1 . . ?
C18 C19 H19A 109.5 . . ?
C18 C19 H19B 109.5 . . ?
C18 C19 H19C 109.5 . . ?
H19A C19 H19B 109.5 . . ?
H19A C19 H19C 109.5 . . ?
H19B C19 H19C 109.5 . . ?
H68A C68 H68B 109.5 . . ?
H68A C68 H68C 109.5 . . ?
H68B C68 H68C 109.5 . . ?
C67 C68 H68A 109.5 . . ?
C67 C68 H68B 109.5 . . ?
C67 C68 H68C 109.5 . . ?
H48A C48 H48B 109.5 . . ?
H48A C48 H48C 109.5 . . ?
H48B C48 H48C 109.5 . . ?
C47 C48 H48A 109.5 . . ?
C47 C48 H48B 109.5 . . ?
C47 C48 H48C 109.5 . . ?
H30A C30 H30B 109.5 . . ?
H30A C30 H30C 109.5 . . ?
H30B C30 H30C 109.5 . . ?
C29 C30 H30A 109.5 . . ?
C29 C30 H30B 109.5 . . ?
C29 C30 H30C 109.5 . . ?
C99 C100 H10A 109.5 . . ?
C99 C100 H10B 109.5 . . ?
C99 C100 H10C 109.5 . . ?
H10A C100 H10B 109.5 . . ?
H10A C100 H10C 109.5 . . ?
H10B C100 H10C 109.5 . . ?
O3 C29 C30 106.3(7) . . ?
O3 C29 H29A 110.5 . . ?
O3 C29 H29B 110.5 . . ?
C30 C29 H29A 110.5 . . ?
C30 C29 H29B 110.5 . . ?
H29A C29 H29B 108.7 . . ?
C64 C63 H63 119.7 . . ?
C62 C63 C64 120.7(8) . . ?
C62 C63 H63 119.7 . . ?
O13 C67 C68 107.2(6) . . ?
O13 C67 H67A 110.3 . . ?
O13 C67 H67B 110.3 . . ?
C68 C67 H67A 110.3 . . ?
C68 C67 H67B 110.3 . . ?
H67A C67 H67B 108.5 . . ?
C79 C80 H80A 109.5 . . ?
C79 C80 H80B 109.5 . . ?
C79 C80 H80C 109.5 . . ?
H80A C80 H80B 109.5 . . ?
H80A C80 H80C 109.5 . . ?
H80B C80 H80C 109.5 . . ?
O15 C87 H87A 110.1 . . ?
O15 C87 H87B 110.1 . . ?
O15 C87 C88 108.1(7) . . ?
H87A C87 H87B 108.4 . . ?
C88 C87 H87A 110.1 . . ?
C88 C87 H87B 110.1 . . ?
C89 C90 H90A 109.5 . . ?
C89 C90 H90B 109.5 . . ?
C89 C90 H90C 109.5 . . ?
H90A C90 H90B 109.5 . . ?
H90A C90 H90C 109.5 . . ?
H90B C90 H90C 109.5 . . ?
C105 C104 H104 117.2 . . ?
C105 C104 C103 125.7(10) . . ?
C103 C104 H104 117.2 . . ?
C69 C70 H70A 109.5 . . ?
C69 C70 H70B 109.5 . . ?
C69 C70 H70C 109.5 . . ?
H70A C70 H70B 109.5 . . ?
H70A C70 H70C 109.5 . . ?
H70B C70 H70C 109.5 . . ?
C26 C25 C24 121.2(7) . . ?
C26 C25 H25 119.4 . . ?
C24 C25 H25 119.4 . . ?
C27 C28 H28A 109.5 . . ?
C27 C28 H28B 109.5 . . ?
C27 C28 H28C 109.5 . . ?
H28A C28 H28B 109.5 . . ?
H28A C28 H28C 109.5 . . ?
H28B C28 H28C 109.5 . . ?
C77 C78 H78A 109.5 . . ?
C77 C78 H78B 109.5 . . ?
C77 C78 H78C 109.5 . . ?
H78A C78 H78B 109.5 . . ?
H78A C78 H78C 109.5 . . ?
H78B C78 H78C 109.5 . . ?
O7 C47 C48 106.9(7) . . ?
O7 C47 H47A 110.3 . . ?
O7 C47 H47B 110.3 . . ?
C48 C47 H47A 110.3 . . ?
C48 C47 H47B 110.3 . . ?
H47A C47 H47B 108.6 . . ?
C87 C88 H88A 109.5 . . ?
C87 C88 H88B 109.5 . . ?
C87 C88 H88C 109.5 . . ?
H88A C88 H88B 109.5 . . ?
H88A C88 H88C 109.5 . . ?
H88B C88 H88C 109.5 . . ?
C97 C98 H98A 109.5 . . ?
C97 C98 H98B 109.5 . . ?
C97 C98 H98C 109.5 . . ?
H98A C98 H98B 109.5 . . ?
H98A C98 H98C 109.5 . . ?
H98B C98 H98C 109.5 . . ?
C107 C108 H10G 107.4 . . ?
C107 C108 H10H 107.4 . . ?
C107 C108 Cl1A 119.8(15) . . ?
H10G C108 H10H 106.9 . . ?
Cl1A C108 H10G 107.4 . . ?
Cl1A C108 H10H 107.4 . . ?
C102 C103 H103 122.7 . . ?
C104 C103 C102 114.7(9) . . ?
C104 C103 H103 122.7 . . ?
O8 C49 H49A 109.8 . . ?
O8 C49 H49B 109.8 . . ?
O8 C49 C50 109.5(8) . . ?
H49A C49 H49B 108.2 . . ?
C50 C49 H49A 109.8 . . ?
C50 C49 H49B 109.8 . . ?
C110 C109 C115 129.2(11) . . ?
C110 C109 C114 113.9(11) . . ?
C110 C109 C1B 95.8(10) . . ?
C114 C109 C115 116.9(11) . . ?
C114 C109 C1B 149.1(13) . . ?
C109 C110 H110 116.6 . . ?
C111 C110 C109 126.8(12) . . ?
C111 C110 H110 116.6 . . ?
C115 C116 Cl2 118.0(14) . . ?
C1B C116 Cl2 115.5(11) . . ?
C109 C115 H115 106.6 . . ?
C116 C115 C109 111.7(15) . . ?
C116 C115 H115 106.6 . . ?
O18A C115 C109 110.9(15) . . ?
O18A C115 C116 114.0(16) . . ?
O18A C115 H115 106.6 . . ?
C114 C113 H113 121.8 . . ?
C112 C113 H113 121.8 . . ?
C112 C113 C114 116.4(11) . . ?
C109 C114 C113 121.2(11) . . ?
C109 C114 H114 119.4 . . ?
C113 C114 H114 119.4 . . ?
C113 C112 H112 117.9 . . ?
C111 C112 C113 124.2(11) . . ?
C111 C112 H112 117.9 . . ?
C110 C111 H111 121.3 . . ?
C112 C111 C110 117.4(11) . . ?
C112 C111 H111 121.3 . . ?
C115 O18A H18C 111.4 . . ?
C49 C50 H50A 109.5 . . ?
C49 C50 H50B 109.5 . . ?
C49 C50 H50C 109.5 . . ?
H50A C50 H50B 109.5 . . ?
H50A C50 H50C 109.5 . . ?
H50B C50 H50C 109.5 . . ?
C107 C1A Cl1B 106.8(9) . . ?
C107 C1A H1AA 110.4 . . ?
C107 C1A H1AB 110.4 . . ?
Cl1B C1A H1AA 110.4 . . ?
Cl1B C1A H1AB 110.4 . . ?
H1AA C1A H1AB 108.6 . . ?
C1B O18B H18D 108.6 . . ?
C109 C1B H1B 107.7 . . ?
C116 C1B C109 114.0(16) . . ?
C116 C1B H1B 107.7 . . ?
O18B C1B C109 122.8(15) . . ?
O18B C1B C116 95.9(10) . . ?
O18B C1B H1B 107.7 . . ?

loop_
_geom_bond_atom_site_label_1
_geom_bond_atom_site_label_2
_geom_bond_distance
_geom_bond_site_symmetry_2
_geom_bond_publ_flag
O10 C77 1.415(8) . ?
O10 C76 1.375(8) . ?
O2 C16 1.431(10) . ?
O2 C20 1.366(9) . ?
O6 C37 1.432(8) . ?
O6 C32 1.360(9) . ?
O5 C34 1.363(8) . ?
O5 C39 1.452(9) . ?
O15 C86 1.368(9) . ?
O15 C87 1.427(9) . ?
O3 C24 1.366(8) . ?
O3 C29 1.438(9) . ?
O9 C79 1.428(9) . ?
O9 C74 1.387(9) . ?
O16 C84 1.373(8) . ?
O16 C89 1.413(10) . ?
O1 C14 1.373(8) . ?
O1 C18 1.414(10) . ?
C9 H9A 0.9700 . ?
C9 H9B 0.9700 . ?
C9 C7 1.544(8) . ?
C9 C5 1.549(9) . ?
C77 H77A 0.9700 . ?
C77 H77B 0.9700 . ?
C77 C78 1.499(10) . ?
O11 C96 1.368(8) . ?
O11 C97 1.425(8) . ?
O4 C27 1.431(9) . ?
O4 C26 1.361(8) . ?
C96 C91 1.421(9) . ?
C96 C95 1.383(10) . ?
C71 C76 1.423(9) . ?
C71 C51 1.547(10) . ?
C71 C72 1.371(10) . ?
C85 H85 0.9300 . ?
C85 C84 1.375(11) . ?
C85 C86 1.391(10) . ?
C81 C53 1.541(8) . ?
C81 C86 1.412(10) . ?
C81 C82 1.384(10) . ?
O14 C64 1.378(9) . ?
O14 C69 1.419(10) . ?
C84 C83 1.394(10) . ?
C13 H13 0.9300 . ?
C13 C12 1.388(10) . ?
C13 C14 1.360(12) . ?
C33 H33 0.9300 . ?
C33 C34 1.405(10) . ?
C33 C32 1.401(9) . ?
C65 H65A 0.9700 . ?
C65 H65B 0.9700 . ?
C65 C7 1.553(9) . ?
C65 C1 1.532(9) . ?
C53 C54 1.541(9) . ?
C53 C52 1.523(10) . ?
C53 C60 1.538(9) . ?
O17 H17 0.8199 . ?
O17 C107 1.419(10) . ?
C36 H36 0.9300 . ?
C36 C31 1.377(10) . ?
C36 C35 1.399(10) . ?
C4 H4A 0.9700 . ?
C4 H4B 0.9700 . ?
C4 C3 1.551(8) . ?
C4 C5 1.562(9) . ?
C55 C91 1.543(9) . ?
C55 C54 1.548(8) . ?
C55 C59 1.514(10) . ?
C55 C56 1.551(9) . ?
O12 C94 1.397(9) . ?
O12 C99 1.435(10) . ?
O7 C44 1.373(10) . ?
O7 C47 1.386(11) . ?
O8 C42 1.370(10) . ?
O8 C49 1.446(10) . ?
C76 C75 1.385(10) . ?
C23 H23 0.9300 . ?
C23 C22 1.405(9) . ?
C23 C24 1.377(10) . ?
C61 C57 1.539(9) . ?
C61 C66 1.386(10) . ?
C61 C62 1.419(11) . ?
C2 H2A 0.9700 . ?
C2 H2B 0.9700 . ?
C2 C3 1.536(9) . ?
C2 C1 1.569(10) . ?
O13 C62 1.359(9) . ?
O13 C67 1.442(10) . ?
C82 H82 0.9300 . ?
C82 C83 1.377(9) . ?
C7 C10 1.554(10) . ?
C7 C11 1.537(9) . ?
C12 H12 0.9300 . ?
C12 C11 1.371(10) . ?
C31 C1 1.521(9) . ?
C31 C32 1.417(9) . ?
C3 C10 1.530(9) . ?
C3 C41 1.555(10) . ?
C35 H35 0.9300 . ?
C35 C34 1.379(10) . ?
C51 C58 1.556(8) . ?
C51 C59 1.538(9) . ?
C51 C52 1.531(8) . ?
C16 H16A 0.9700 . ?
C16 H16B 0.9700 . ?
C16 C17 1.509(11) . ?
C91 C92 1.383(9) . ?
C10 H10D 0.9700 . ?
C10 H10E 0.9700 . ?
C54 H54A 0.9700 . ?
C54 H54B 0.9700 . ?
C64 C8 1.384(12) . ?
C64 C63 1.391(11) . ?
C57 C58 1.552(10) . ?
C57 C56 1.539(9) . ?
C57 C60 1.541(8) . ?
C22 H22 0.9300 . ?
C22 C21 1.402(9) . ?
C6 H6A 0.9700 . ?
C6 H6B 0.9700 . ?
C6 C1 1.543(8) . ?
C6 C5 1.539(9) . ?
C27 H27A 0.9700 . ?
C27 H27B 0.9700 . ?
C27 C28 1.437(13) . ?
C72 H72 0.9300 . ?
C72 C73 1.415(11) . ?
C73 H73 0.9300 . ?
C73 C74 1.374(11) . ?
C11 C20 1.422(11) . ?
C43 H43 0.9300 . ?
C43 C44 1.354(13) . ?
C43 C42 1.379(12) . ?
C101 C107 1.523(12) . ?
C101 C102 1.348(13) . ?
C101 C106 1.377(12) . ?
C37 H37A 0.9700 . ?
C37 H37B 0.9700 . ?
C37 C38 1.493(11) . ?
C39 H39A 0.9700 . ?
C39 H39B 0.9700 . ?
C39 C40 1.517(10) . ?
C44 C45 1.382(12) . ?
C58 H58A 0.9700 . ?
C58 H58B 0.9700 . ?
C20 C15 1.395(10) . ?
C21 C26 1.425(9) . ?
C21 C5 1.529(8) . ?
C93 H93 0.9300 . ?
C93 C94 1.370(10) . ?
C93 C92 1.404(10) . ?
C59 H59A 0.9700 . ?
C59 H59B 0.9700 . ?
C46 H46 0.9300 . ?
C46 C45 1.397(12) . ?
C46 C41 1.378(11) . ?
C52 H52A 0.9700 . ?
C52 H52B 0.9700 . ?
C94 C95 1.367(11) . ?
C38 H38A 0.9600 . ?
C38 H38B 0.9600 . ?
C38 H38C 0.9600 . ?
C107 H10F 0.9800 . ?
C107 H107 0.9800 . ?
C107 C108 1.58(2) . ?
C107 C1A 1.460(14) . ?
C15 H15 0.9300 . ?
C15 C14 1.384(11) . ?
C26 C25 1.374(9) . ?
C89 H89A 0.9700 . ?
C89 H89B 0.9700 . ?
C89 C90 1.486(11) . ?
C45 H45 0.9300 . ?
C41 C42 1.407(11) . ?
C69 H69A 0.9700 . ?
C69 H69B 0.9700 . ?
C69 C70 1.521(12) . ?
C56 H56A 0.9700 . ?
C56 H56B 0.9700 . ?
C97 H97A 0.9700 . ?
C97 H97B 0.9700 . ?
C97 C98 1.507(11) . ?
C66 H66 0.9300 . ?
C66 C8 1.410(9) . ?
C62 C63 1.378(10) . ?
C79 H79A 0.9700 . ?
C79 H79B 0.9700 . ?
C79 C80 1.501(12) . ?
C102 H102 0.9300 . ?
C102 C103 1.478(13) . ?
C74 C75 1.396(10) . ?
C17 H17A 0.9600 . ?
C17 H17B 0.9600 . ?
C17 H17C 0.9600 . ?
C83 H83 0.9300 . ?
C24 C25 1.419(10) . ?
C40 H40A 0.9600 . ?
C40 H40B 0.9600 . ?
C40 H40C 0.9600 . ?
C95 H95 0.9300 . ?
C18 H18A 0.9700 . ?
C18 H18B 0.9700 . ?
C18 C19 1.499(11) . ?
C99 H99A 0.9700 . ?
C99 H99B 0.9700 . ?
C99 C100 1.494(10) . ?
C8 H8 0.9300 . ?
C106 H106 0.9300 . ?
C106 C105 1.385(13) . ?
C75 H75 0.9300 . ?
C105 H105 0.9300 . ?
C105 C104 1.302(14) . ?
C92 H92 0.9300 . ?
C60 H60A 0.9700 . ?
C60 H60B 0.9700 . ?
C19 H19A 0.9600 . ?
C19 H19B 0.9600 . ?
C19 H19C 0.9600 . ?
C68 H68A 0.9600 . ?
C68 H68B 0.9600 . ?
C68 H68C 0.9600 . ?
C68 C67 1.501(11) . ?
C48 H48A 0.9600 . ?
C48 H48B 0.9600 . ?
C48 H48C 0.9600 . ?
C48 C47 1.527(12) . ?
C30 H30A 0.9600 . ?
C30 H30B 0.9600 . ?
C30 H30C 0.9600 . ?
C30 C29 1.532(11) . ?
C100 H10A 0.9600 . ?
C100 H10B 0.9600 . ?
C100 H10C 0.9600 . ?
C29 H29A 0.9700 . ?
C29 H29B 0.9700 . ?
C63 H63 0.9300 . ?
C67 H67A 0.9700 . ?
C67 H67B 0.9700 . ?
C80 H80A 0.9600 . ?
C80 H80B 0.9600 . ?
C80 H80C 0.9600 . ?
C87 H87A 0.9700 . ?
C87 H87B 0.9700 . ?
C87 C88 1.471(12) . ?
C90 H90A 0.9600 . ?
C90 H90B 0.9600 . ?
C90 H90C 0.9600 . ?
C104 H104 0.9300 . ?
C104 C103 1.348(12) . ?
C70 H70A 0.9600 . ?
C70 H70B 0.9600 . ?
C70 H70C 0.9600 . ?
C25 H25 0.9300 . ?
C28 H28A 0.9600 . ?
C28 H28B 0.9600 . ?
C28 H28C 0.9600 . ?
C78 H78A 0.9600 . ?
C78 H78B 0.9600 . ?
C78 H78C 0.9600 . ?
C47 H47A 0.9700 . ?
C47 H47B 0.9700 . ?
C88 H88A 0.9600 . ?
C88 H88B 0.9600 . ?
C88 H88C 0.9600 . ?
C98 H98A 0.9600 . ?
C98 H98B 0.9600 . ?
C98 H98C 0.9600 . ?
C108 H10G 0.9700 . ?
C108 H10H 0.9700 . ?
C108 Cl1A 1.75(2) . ?
C103 H103 0.9300 . ?
C49 H49A 0.9700 . ?
C49 H49B 0.9700 . ?
C49 C50 1.447(13) . ?
Cl2 C116 1.731(11) . ?
C109 C110 1.380(11) . ?
C109 C115 1.540(17) . ?
C109 C114 1.435(11) . ?
C109 C1B 1.568(13) . ?
C110 H110 0.9300 . ?
C110 C111 1.357(11) . ?
C116 C115 1.532(15) . ?
C116 C1B 1.462(12) . ?
C115 H115 0.9800 . ?
C115 O18A 1.451(17) . ?
C113 H113 0.9300 . ?
C113 C114 1.462(12) . ?
C113 C112 1.364(11) . ?
C114 H114 0.9300 . ?
C112 H112 0.9300 . ?
C112 C111 1.357(11) . ?
C111 H111 0.9300 . ?
O18A H18C 0.8202 . ?
C50 H50A 0.9600 . ?
C50 H50B 0.9600 . ?
C50 H50C 0.9600 . ?
Cl1B C1A 1.767(14) . ?
C1A H1AA 0.9700 . ?
C1A H1AB 0.9700 . ?
O18B H18D 0.8202 . ?
O18B C1B 1.427(12) . ?
C1B H1B 0.9800 . ?

loop_
_geom_torsion_atom_site_label_1
_geom_torsion_atom_site_label_2
_geom_torsion_atom_site_label_3
_geom_torsion_atom_site_label_4
_geom_torsion
_geom_torsion_site_symmetry_1
_geom_torsion_site_symmetry_2
_geom_torsion_site_symmetry_3
_geom_torsion_site_symmetry_4
_geom_torsion_publ_flag
O10 C76 C75 C74 179.0(6) . . . . ?
O2 C20 C15 C14 179.9(7) . . . . ?
O3 C24 C25 C26 -179.7(7) . . . . ?
O9 C74 C75 C76 -179.9(7) . . . . ?
O16 C84 C83 C82 178.0(7) . . . . ?
C9 C7 C10 C3 59.7(7) . . . . ?
C9 C7 C11 C12 113.8(7) . . . . ?
C9 C7 C11 C20 -63.1(8) . . . . ?
C77 O10 C76 C71 -165.4(6) . . . . ?
C77 O10 C76 C75 14.4(10) . . . . ?
O11 C96 C91 C55 2.3(10) . . . . ?
O11 C96 C91 C92 -178.9(6) . . . . ?
O11 C96 C95 C94 178.4(7) . . . . ?
O4 C26 C25 C24 179.7(6) . . . . ?
C96 O11 C97 C98 -166.1(7) . . . . ?
C96 C91 C92 C93 0.2(10) . . . . ?
C71 C76 C75 C74 -1.2(11) . . . . ?
C71 C51 C58 C57 -178.9(5) . . . . ?
C71 C51 C59 C55 179.9(5) . . . . ?
C71 C51 C52 C53 -179.9(5) . . . . ?
C71 C72 C73 C74 -0.8(11) . . . . ?
C85 C84 C83 C82 -0.9(11) . . . . ?
C81 C53 C54 C55 180.0(5) . . . . ?
C81 C53 C52 C51 -178.0(5) . . . . ?
C81 C53 C60 C57 179.1(6) . . . . ?
C81 C82 C83 C84 -1.6(11) . . . . ?
O14 C64 C8 C66 -178.3(7) . . . . ?
O14 C64 C63 C62 -179.8(8) . . . . ?
C84 O16 C89 C90 -177.5(8) . . . . ?
C84 C85 C86 O15 176.2(7) . . . . ?
C84 C85 C86 C81 -1.6(12) . . . . ?
C13 C12 C11 C7 -177.9(6) . . . . ?
C13 C12 C11 C20 -0.8(10) . . . . ?
C65 C7 C10 C3 -58.3(7) . . . . ?
C65 C7 C11 C12 -125.2(7) . . . . ?
C65 C7 C11 C20 57.8(8) . . . . ?
C53 C81 C86 O15 2.3(11) . . . . ?
C53 C81 C86 C85 -179.8(7) . . . . ?
C53 C81 C82 C83 -178.6(7) . . . . ?
O17 C107 C108 Cl1A -63(2) . . . . ?
O17 C107 C1A Cl1B 63.7(10) . . . . ?
C36 C31 C1 C65 -121.6(7) . . . . ?
C36 C31 C1 C2 117.3(7) . . . . ?
C36 C31 C1 C6 -1.1(9) . . . . ?
C36 C31 C32 O6 178.7(6) . . . . ?
C36 C31 C32 C33 0.2(10) . . . . ?
C36 C35 C34 O5 -178.0(6) . . . . ?
C36 C35 C34 C33 0.5(11) . . . . ?
C4 C3 C10 C7 -60.3(7) . . . . ?
C4 C3 C41 C46 -118.3(7) . . . . ?
C4 C3 C41 C42 63.6(8) . . . . ?
C55 C91 C92 C93 179.0(7) . . . . ?
O12 C94 C95 C96 -178.9(7) . . . . ?
C86 O15 C87 C88 -177.6(7) . . . . ?
C86 C85 C84 O16 -176.6(7) . . . . ?
C86 C85 C84 C83 2.5(12) . . . . ?
C86 C81 C53 C54 178.2(6) . . . . ?
C86 C81 C53 C52 -64.1(8) . . . . ?
C86 C81 C53 C60 58.8(9) . . . . ?
C86 C81 C82 C83 2.4(11) . . . . ?
O7 C44 C45 C46 177.2(8) . . . . ?
C76 O10 C77 C78 170.8(5) . . . . ?
C76 C71 C51 C58 176.0(6) . . . . ?
C76 C71 C51 C59 56.6(8) . . . . ?
C76 C71 C51 C52 -65.2(8) . . . . ?
C76 C71 C72 C73 -2.1(10) . . . . ?
C23 C22 C21 C26 1.1(10) . . . . ?
C23 C22 C21 C5 178.3(7) . . . . ?
C23 C24 C25 C26 0.6(11) . . . . ?
C61 C57 C58 C51 -179.2(5) . . . . ?
C61 C57 C56 C55 179.5(5) . . . . ?
C61 C57 C60 C53 178.3(6) . . . . ?
C61 C66 C8 C64 0.1(11) . . . . ?
C61 C62 C63 C64 -3.5(13) . . . . ?
C2 C3 C10 C7 59.4(7) . . . . ?
C2 C3 C41 C46 120.8(7) . . . . ?
C2 C3 C41 C42 -57.3(8) . . . . ?
O13 C62 C63 C64 -176.5(8) . . . . ?
C82 C81 C53 C54 -0.8(9) . . . . ?
C82 C81 C53 C52 116.9(7) . . . . ?
C82 C81 C53 C60 -120.1(7) . . . . ?
C82 C81 C86 O15 -178.6(6) . . . . ?
C82 C81 C86 C85 -0.7(11) . . . . ?
C7 C9 C5 C4 59.3(7) . . . . ?
C7 C9 C5 C6 -57.4(7) . . . . ?
C7 C9 C5 C21 179.7(6) . . . . ?
C7 C65 C1 C2 -58.8(7) . . . . ?
C7 C65 C1 C31 179.6(5) . . . . ?
C7 C65 C1 C6 57.0(7) . . . . ?
C7 C11 C20 O2 -2.2(10) . . . . ?
C7 C11 C20 C15 177.9(6) . . . . ?
C12 C13 C14 O1 -178.5(7) . . . . ?
C12 C13 C14 C15 0.3(11) . . . . ?
C12 C11 C20 O2 -179.4(6) . . . . ?
C12 C11 C20 C15 0.8(10) . . . . ?
C31 C36 C35 C34 -0.1(11) . . . . ?
C3 C4 C5 C9 -59.7(7) . . . . ?
C3 C4 C5 C6 57.0(7) . . . . ?
C3 C4 C5 C21 179.2(5) . . . . ?
C3 C2 C1 C65 59.0(7) . . . . ?
C3 C2 C1 C31 -178.0(5) . . . . ?
C3 C2 C1 C6 -57.1(7) . . . . ?
C3 C41 C42 O8 -5.8(10) . . . . ?
C3 C41 C42 C43 178.2(7) . . . . ?
C35 C36 C31 C1 -178.8(7) . . . . ?
C35 C36 C31 C32 -0.3(10) . . . . ?
C51 C71 C76 O10 5.9(9) . . . . ?
C51 C71 C76 C75 -173.9(6) . . . . ?
C51 C71 C72 C73 174.8(6) . . . . ?
C16 O2 C20 C11 -170.9(6) . . . . ?
C16 O2 C20 C15 9.0(10) . . . . ?
C91 C96 C95 C94 -1.5(11) . . . . ?
C91 C55 C54 C53 -179.3(5) . . . . ?
C91 C55 C59 C51 176.0(5) . . . . ?
C91 C55 C56 C57 -177.4(5) . . . . ?
C10 C7 C11 C12 -4.7(9) . . . . ?
C10 C7 C11 C20 178.4(6) . . . . ?
C10 C3 C41 C46 0.9(9) . . . . ?
C10 C3 C41 C42 -177.2(6) . . . . ?
C34 O5 C39 C40 -178.7(6) . . . . ?
C34 C33 C32 O6 -178.2(6) . . . . ?
C34 C33 C32 C31 0.2(10) . . . . ?
C54 C53 C52 C51 -58.1(6) . . . . ?
C54 C53 C60 C57 58.3(7) . . . . ?
C54 C55 C91 C96 -179.4(6) . . . . ?
C54 C55 C91 C92 1.9(9) . . . . ?
C54 C55 C59 C51 57.4(6) . . . . ?
C54 C55 C56 C57 -57.0(7) . . . . ?
C64 O14 C69 C70 178.3(8) . . . . ?
C57 C61 C66 C8 178.0(7) . . . . ?
C57 C61 C62 O13 -2.9(11) . . . . ?
C57 C61 C62 C63 -176.3(7) . . . . ?
C22 C23 C24 O3 -179.4(7) . . . . ?
C22 C23 C24 C25 0.3(10) . . . . ?
C22 C21 C26 O4 179.5(6) . . . . ?
C22 C21 C26 C25 -0.2(10) . . . . ?
C22 C21 C5 C9 123.9(7) . . . . ?
C22 C21 C5 C4 -116.0(7) . . . . ?
C22 C21 C5 C6 3.5(9) . . . . ?
C27 O4 C26 C21 -175.0(7) . . . . ?
C27 O4 C26 C25 4.7(10) . . . . ?
C72 C71 C76 O10 -177.1(6) . . . . ?
C72 C71 C76 C75 3.1(10) . . . . ?
C72 C71 C51 C58 -0.7(9) . . . . ?
C72 C71 C51 C59 -120.2(7) . . . . ?
C72 C71 C51 C52 118.1(7) . . . . ?
C72 C73 C74 O9 -179.4(7) . . . . ?
C72 C73 C74 C75 2.9(11) . . . . ?
C73 C74 C75 C76 -2.0(11) . . . . ?
C1 C65 C7 C9 -59.1(7) . . . . ?
C1 C65 C7 C10 57.8(7) . . . . ?
C1 C65 C7 C11 -179.6(5) . . . . ?
C1 C2 C3 C4 59.2(7) . . . . ?
C1 C2 C3 C10 -58.6(7) . . . . ?
C1 C2 C3 C41 179.3(5) . . . . ?
C1 C31 C32 O6 -2.8(10) . . . . ?
C1 C31 C32 C33 178.8(6) . . . . ?
C1 C6 C5 C9 58.3(7) . . . . ?
C1 C6 C5 C4 -59.3(7) . . . . ?
C1 C6 C5 C21 -179.8(5) . . . . ?
C11 C7 C10 C3 178.7(5) . . . . ?
C11 C20 C15 C14 -0.3(11) . . . . ?
C43 C44 C45 C46 -2.1(12) . . . . ?
C101 C107 C108 Cl1A -179.5(16) . . . . ?
C101 C107 C1A Cl1B -68.1(10) . . . . ?
C101 C102 C103 C104 4.3(13) . . . . ?
C101 C106 C105 C104 2.4(15) . . . . ?
C37 O6 C32 C33 4.2(10) . . . . ?
C37 O6 C32 C31 -174.2(6) . . . . ?
C39 O5 C34 C33 169.8(6) . . . . ?
C39 O5 C34 C35 -11.6(10) . . . . ?
C44 O7 C47 C48 176.4(8) . . . . ?
C44 C43 C42 O8 -177.0(7) . . . . ?
C44 C43 C42 C41 -1.0(12) . . . . ?
C58 C51 C59 C55 58.5(6) . . . . ?
C58 C51 C52 C53 -58.6(7) . . . . ?
C58 C57 C56 C55 -58.6(6) . . . . ?
C58 C57 C60 C53 57.9(7) . . . . ?
C20 O2 C16 C17 171.8(7) . . . . ?
C20 C15 C14 O1 178.6(7) . . . . ?
C20 C15 C14 C13 -0.3(12) . . . . ?
C21 C26 C25 C24 -0.6(11) . . . . ?
C93 C94 C95 C96 0.7(11) . . . . ?
C59 C55 C91 C96 63.0(8) . . . . ?
C59 C55 C91 C92 -115.7(7) . . . . ?
C59 C55 C54 C53 -60.1(7) . . . . ?
C59 C55 C56 C57 60.1(7) . . . . ?
C59 C51 C58 C57 -58.3(7) . . . . ?
C59 C51 C52 C53 58.5(7) . . . . ?
C46 C41 C42 O8 176.0(6) . . . . ?
C46 C41 C42 C43 0.0(11) . . . . ?
C52 C53 C54 C55 59.9(7) . . . . ?
C52 C53 C60 C57 -57.9(7) . . . . ?
C52 C51 C58 C57 60.2(7) . . . . ?
C52 C51 C59 C55 -58.0(7) . . . . ?
C94 O12 C99 C100 178.3(7) . . . . ?
C94 C93 C92 C91 -1.0(11) . . . . ?
C107 C101 C102 C103 177.4(8) . . . . ?
C107 C101 C106 C105 179.0(8) . . . . ?
C26 O4 C27 C28 176.8(8) . . . . ?
C26 C21 C5 C9 -59.1(9) . . . . ?
C26 C21 C5 C4 61.0(8) . . . . ?
C26 C21 C5 C6 -179.4(6) . . . . ?
C89 O16 C84 C85 179.6(7) . . . . ?
C89 O16 C84 C83 0.6(12) . . . . ?
C45 C46 C41 C3 -178.2(7) . . . . ?
C45 C46 C41 C42 0.0(10) . . . . ?
C41 C3 C10 C7 179.4(5) . . . . ?
C41 C46 C45 C44 1.0(11) . . . . ?
C69 O14 C64 C8 -0.7(12) . . . . ?
C69 O14 C64 C63 -177.7(8) . . . . ?
C56 C55 C91 C96 -59.5(8) . . . . ?
C56 C55 C91 C92 121.8(7) . . . . ?
C56 C55 C54 C53 58.5(7) . . . . ?
C56 C55 C59 C51 -60.2(7) . . . . ?
C56 C57 C58 C51 59.0(6) . . . . ?
C56 C57 C60 C53 -60.1(7) . . . . ?
C32 O6 C37 C38 170.2(7) . . . . ?
C32 C33 C34 O5 178.1(6) . . . . ?
C32 C33 C34 C35 -0.6(10) . . . . ?
C32 C31 C1 C65 60.0(8) . . . . ?
C32 C31 C1 C2 -61.1(8) . . . . ?
C32 C31 C1 C6 -179.5(6) . . . . ?
C97 O11 C96 C91 178.1(7) . . . . ?
C97 O11 C96 C95 -1.8(11) . . . . ?
C66 C61 C57 C58 7.5(9) . . . . ?
C66 C61 C57 C56 127.7(7) . . . . ?
C66 C61 C57 C60 -110.9(7) . . . . ?
C66 C61 C62 O13 175.5(7) . . . . ?
C66 C61 C62 C63 2.0(11) . . . . ?
C5 C9 C7 C65 58.8(7) . . . . ?
C5 C9 C7 C10 -58.0(7) . . . . ?
C5 C9 C7 C11 -178.7(6) . . . . ?
C5 C4 C3 C2 -58.9(7) . . . . ?
C5 C4 C3 C10 59.3(7) . . . . ?
C5 C4 C3 C41 -178.7(5) . . . . ?
C5 C6 C1 C65 -58.1(7) . . . . ?
C5 C6 C1 C2 58.9(7) . . . . ?
C5 C6 C1 C31 178.9(5) . . . . ?
C5 C21 C26 O4 2.3(10) . . . . ?
C5 C21 C26 C25 -177.4(6) . . . . ?
C62 C61 C57 C58 -174.3(6) . . . . ?
C62 C61 C57 C56 -54.0(9) . . . . ?
C62 C61 C57 C60 67.4(9) . . . . ?
C62 C61 C66 C8 -0.3(11) . . . . ?
C62 O13 C67 C68 -168.2(7) . . . . ?
C79 O9 C74 C73 2.0(11) . . . . ?
C79 O9 C74 C75 179.8(6) . . . . ?
C102 C101 C107 O17 -4.8(12) . . . . ?
C102 C101 C107 C108 101.5(14) . . . . ?
C102 C101 C107 C1A 127.0(10) . . . . ?
C102 C101 C106 C105 -4.8(14) . . . . ?
C74 O9 C79 C80 -178.6(7) . . . . ?
C42 O8 C49 C50 -69.6(11) . . . . ?
C42 C43 C44 O7 -177.3(7) . . . . ?
C42 C43 C44 C45 2.0(12) . . . . ?
C14 O1 C18 C19 178.0(7) . . . . ?
C14 C13 C12 C11 0.2(11) . . . . ?
C24 O3 C29 C30 -179.6(7) . . . . ?
C24 C23 C22 C21 -1.2(11) . . . . ?
C95 C96 C91 C55 -177.8(7) . . . . ?
C95 C96 C91 C92 1.1(10) . . . . ?
C18 O1 C14 C13 -3.5(12) . . . . ?
C18 O1 C14 C15 177.7(7) . . . . ?
C99 O12 C94 C93 8.3(11) . . . . ?
C99 O12 C94 C95 -172.2(6) . . . . ?
C8 C64 C63 C62 3.1(13) . . . . ?
C106 C101 C107 O17 171.3(8) . . . . ?
C106 C101 C107 C108 -82.5(15) . . . . ?
C106 C101 C107 C1A -57.0(12) . . . . ?
C106 C101 C102 C103 1.4(13) . . . . ?
C106 C105 C104 C103 4.1(17) . . . . ?
C105 C104 C103 C102 -7.2(15) . . . . ?
C92 C93 C94 O12 -179.9(7) . . . . ?
C92 C93 C94 C95 0.6(11) . . . . ?
C60 C53 C54 C55 -58.9(7) . . . . ?
C60 C53 C52 C51 58.9(7) . . . . ?
C60 C57 C58 C51 -60.4(7) . . . . ?
C60 C57 C56 C55 59.1(7) . . . . ?
C29 O3 C24 C23 3.4(11) . . . . ?
C29 O3 C24 C25 -176.3(6) . . . . ?
C63 C64 C8 C66 -1.4(12) . . . . ?
C67 O13 C62 C61 171.0(7) . . . . ?
C67 O13 C62 C63 -15.6(12) . . . . ?
C87 O15 C86 C85 -5.7(11) . . . . ?
C87 O15 C86 C81 172.2(7) . . . . ?
C47 O7 C44 C43 -166.4(8) . . . . ?
C47 O7 C44 C45 14.3(13) . . . . ?
C49 O8 C42 C43 -18.7(11) . . . . ?
C49 O8 C42 C41 165.1(7) . . . . ?
Cl2 C116 C115 C109 -34(2) . . . . ?
Cl2 C116 C115 O18A 93.0(18) . . . . ?
Cl2 C116 C1B C109 41.3(19) . . . . ?
Cl2 C116 C1B O18B 171.3(11) . . . . ?
C109 C110 C111 C112 0(2) . . . . ?
C110 C109 C115 C116 -42(3) . . . . ?
C110 C109 C115 O18A -169.9(17) . . . . ?
C110 C109 C114 C113 -3(2) . . . . ?
C110 C109 C1B C116 -102.4(16) . . . . ?
C110 C109 C1B O18B 142.7(18) . . . . ?
C115 C109 C110 C111 -178(2) . . . . ?
C115 C109 C114 C113 177.9(18) . . . . ?
C113 C112 C111 C110 -3(3) . . . . ?
C114 C109 C110 C111 2.2(19) . . . . ?
C114 C109 C115 C116 137.7(17) . . . . ?
C114 C109 C115 O18A 9(3) . . . . ?
C114 C109 C1B C116 93(3) . . . . ?
C114 C109 C1B O18B -22(4) . . . . ?
C114 C113 C112 C111 2(3) . . . . ?
C112 C113 C114 C109 1(3) . . . . ?
C1B C109 C110 C111 -169.1(15) . . . . ?
C1B C109 C114 C113 160(3) . . . . ?
